data_7024940
loop_
_publ_author_name
'Wenzel, Marco'
'Bruere, Sam R.'
'Knapp, Quintin W.'
'Tasker, Peter A.'
'Plieger, Paul G.'

_publ_section_title
;
 Zwitterionic dicopper helicates: anion encapsulation and binding studies.
;
_journal_issue 11
_journal_name_full 'Dalton transactions (Cambridge, England : 2003)'
_journal_page_first 2936
_journal_page_last 2941
_journal_paper_doi 10.1039/b922998a
_journal_volume 39
_journal_year 2010
_chemical_formula_moiety '4(C88 H116 Cu2 N8 O4), 9.17(B F4), 2(C4 O), 6.83(I), 3(O)'
_chemical_formula_sum 'C360 H464 B9.17 Cu8 F36.67 I6.83 N32 O21'
_chemical_formula_weight 7746.63
_chemical_name_systematic
;
?
;
_space_group_IT_number 14
_symmetry_cell_setting monoclinic
_symmetry_space_group_name_Hall '-P 2ybc'
_symmetry_space_group_name_H-M 'P 1 21/c 1'
_atom_sites_solution_hydrogens geom
_atom_sites_solution_primary direct
_atom_sites_solution_secondary difmap
_audit_creation_method SHELXL-97
_cell_angle_alpha 90.00
_cell_angle_beta 95.28(3)
_cell_angle_gamma 90.00
_cell_formula_units_Z 2
_cell_length_a 26.986(5)
_cell_length_b 24.260(5)
_cell_length_c 29.252(6)
_cell_measurement_reflns_used 4522
_cell_measurement_temperature 153(2)
_cell_measurement_theta_max 17.86
_cell_measurement_theta_min 2.69
_cell_volume 19069(7)
_computing_cell_refinement 'Bruker XSCANS'
_computing_data_collection 'Bruker XSCANS'
_computing_data_reduction 'Bruker SHELXTL'
_computing_molecular_graphics 'Bruker SHELXTL'
_computing_publication_material 'Bruker SHELXTL'
_computing_structure_refinement 'Bruker SHELXTL'
_computing_structure_solution 'Bruker SHELXTL'
_diffrn_ambient_temperature 153(2)
_diffrn_measured_fraction_theta_full 0.972
_diffrn_measured_fraction_theta_max 0.972
_diffrn_measurement_device_type 'Bruker P4'
_diffrn_measurement_method '\w scans'
_diffrn_radiation_monochromator graphite
_diffrn_radiation_source 'sealed tube'
_diffrn_radiation_type MoK\a
_diffrn_radiation_wavelength 0.71073
_diffrn_reflns_av_R_equivalents 0.2308
_diffrn_reflns_av_sigmaI/netI 0.3279
_diffrn_reflns_limit_h_max 30
_diffrn_reflns_limit_h_min -20
_diffrn_reflns_limit_k_max 27
_diffrn_reflns_limit_k_min -27
_diffrn_reflns_limit_l_max 32
_diffrn_reflns_limit_l_min -33
_diffrn_reflns_number 101654
_diffrn_reflns_theta_full 23.82
_diffrn_reflns_theta_max 23.82
_diffrn_reflns_theta_min 4.08
_exptl_absorpt_coefficient_mu 1.069
_exptl_absorpt_correction_T_max 0.951
_exptl_absorpt_correction_T_min 0.572
_exptl_absorpt_correction_type multi-scan
_exptl_absorpt_process_details 'SADABS v2.10'
_exptl_crystal_colour green
_exptl_crystal_density_diffrn 1.349
_exptl_crystal_density_method 'not measured'
_exptl_crystal_description plate
_exptl_crystal_F_000 7972
_exptl_crystal_size_max 0.39
_exptl_crystal_size_mid 0.24
_exptl_crystal_size_min 0.05
_refine_diff_density_max 2.688
_refine_diff_density_min -1.194
_refine_diff_density_rms 0.141
_refine_ls_extinction_method none
_refine_ls_goodness_of_fit_ref 1.011
_refine_ls_hydrogen_treatment constr
_refine_ls_matrix_type full
_refine_ls_number_parameters 2177
_refine_ls_number_reflns 28487
_refine_ls_number_restraints 1460
_refine_ls_restrained_S_all 1.003
_refine_ls_R_factor_all 0.3190
_refine_ls_R_factor_gt 0.1169
_refine_ls_shift/su_max 0.000
_refine_ls_shift/su_mean 0.000
_refine_ls_structure_factor_coef Fsqd
_refine_ls_weighting_details 'calc w=1/[\s^2^(Fo^2^)+(0.1810P)^2^+0.0000P] where P=(Fo^2^+2Fc^2^)/3'
_refine_ls_weighting_scheme calc
_refine_ls_wR_factor_gt 0.2835
_refine_ls_wR_factor_ref 0.3937
_reflns_number_gt 8970
_reflns_number_total 28487
_reflns_threshold_expression >2sigma(I)
_cod_data_source_file b922998a.txt
_cod_data_source_block qka3
_cod_depositor_comments
;
The following automatic conversions were performed:

'_symmetry_cell_setting' value 'Monoclinic' changed to 'monoclinic'
according to /home/saulius/struct/CIF-dictionaries/cif_core.dic
dictionary named 'cif_core.dic' version 2.4.2 from
2011-04-26.

'_exptl_absorpt_correction_type' value 'multiscan'
changed to 'multi-scan' according to
/home/saulius/struct/CIF-dictionaries/cif_core.dic dictionary named
'cif_core.dic' version 2.4.2 from 2011-04-26.

Automatic conversion script
Id: cif_fix_values 1891 2012-01-12 08:04:46Z andrius 
;
_cod_original_sg_symbol_H-M 'P 21/c'
_cod_database_code 7024940

loop_
_symmetry_equiv_pos_as_xyz
'x, y, z'
'-x, y+1/2, -z+1/2'
'-x, -y, -z'
'x, -y-1/2, z-1/2'

loop_
_atom_site_label
_atom_site_type_symbol
_atom_site_fract_x
_atom_site_fract_y
_atom_site_fract_z
_atom_site_U_iso_or_equiv
_atom_site_adp_type
_atom_site_occupancy
_atom_site_symmetry_multiplicity
_atom_site_calc_flag
_atom_site_refinement_flags
_atom_site_disorder_assembly
_atom_site_disorder_group
I1B I 0.3503(3) 0.6382(4) 0.0875(3) 0.039(5) Uani 0.076(6) 1 d P . .
I2B I -0.1510(4) 0.6728(6) 0.0852(5) 0.040(8) Uani 0.026(6) 1 d P . .
I3B I 0.4781(3) 0.1745(3) 0.6937(2) 0.054(4) Uani 0.137(6) 1 d P . .
I4B I -0.0379(5) 0.3435(5) 0.2129(5) 0.065(8) Uani 0.048(6) 1 d P . .
I5B I 0.1947(2) 0.6628(3) 0.3638(2) 0.043(3) Uani 0.128(5) 1 d P . .
B1 B 0.3503(3) 0.6382(4) 0.0875(3) 0.039(5) Uani 0.924(6) 1 d PDU . .
F1 F 0.3045(3) 0.6184(4) 0.0718(3) 0.058(3) Uani 0.924(6) 1 d PDU . .
F2 F 0.3435(4) 0.6674(4) 0.1281(3) 0.060(3) Uani 0.924(6) 1 d PDU . .
F3 F 0.3836(4) 0.5978(5) 0.0976(4) 0.078(4) Uani 0.924(6) 1 d PDU . .
F4 F 0.3652(4) 0.6754(5) 0.0569(4) 0.073(4) Uani 0.924(6) 1 d PDU . .
B2 B -0.1510(4) 0.6728(6) 0.0852(5) 0.040(8) Uani 0.974(6) 1 d PDU . .
F5 F -0.1118(5) 0.6421(5) 0.0947(5) 0.122(5) Uani 0.974(6) 1 d PDU . .
F6 F -0.1564(5) 0.7106(6) 0.1206(5) 0.123(5) Uani 0.974(6) 1 d PDU . .
F7 F -0.1932(4) 0.6458(5) 0.0761(5) 0.101(5) Uani 0.974(6) 1 d PDU . .
F8 F -0.1418(6) 0.7069(7) 0.0495(5) 0.151(7) Uani 0.974(6) 1 d PDU . .
B3 B 0.4781(3) 0.1745(3) 0.6937(2) 0.054(4) Uani 0.863(6) 1 d PDU . .
F9 F 0.4627(4) 0.1690(5) 0.7359(4) 0.070(4) Uani 0.863(6) 1 d PDU . .
F10 F 0.4510(5) 0.2165(5) 0.6711(4) 0.096(5) Uani 0.863(6) 1 d PDU . .
F11 F 0.4703(5) 0.1288(5) 0.6697(4) 0.091(5) Uani 0.863(6) 1 d PDU . .
F12 F 0.5279(5) 0.1900(7) 0.6987(6) 0.131(7) Uani 0.863(6) 1 d PDU . .
B4 B -0.0379(5) 0.3435(5) 0.2129(5) 0.065(8) Uani 0.952(6) 1 d PDU . .
F13 F -0.0706(5) 0.3021(5) 0.1963(4) 0.100(5) Uani 0.952(6) 1 d PDU . .
F14 F -0.0429(6) 0.3492(6) 0.2585(5) 0.124(6) Uani 0.952(6) 1 d PDU . .
F15 F 0.0077(6) 0.3313(10) 0.2066(8) 0.253(12) Uani 0.952(6) 1 d PDU . .
F16 F -0.0544(9) 0.3900(7) 0.1926(7) 0.252(12) Uani 0.952(6) 1 d PDU . .
B5 B 0.1947(2) 0.6628(3) 0.3638(2) 0.043(3) Uani 0.872(5) 1 d PDU . .
F17 F 0.1854(7) 0.6775(8) 0.4055(5) 0.163(8) Uani 0.872(5) 1 d PDU . .
F18 F 0.1787(7) 0.6079(6) 0.3584(6) 0.150(7) Uani 0.872(5) 1 d PDU . .
F19 F 0.1676(8) 0.6907(9) 0.3317(7) 0.234(12) Uani 0.872(5) 1 d PDU . .
F20 F 0.2429(6) 0.6635(11) 0.3576(9) 0.273(15) Uani 0.872(5) 1 d PDU . .
O1D O 0.4801(4) 0.3859(4) 0.4403(3) 0.036(3) Uani 1 1 d U . .
O1G O 0.4165(4) 0.1306(4) 0.4731(3) 0.030(3) Uani 1 1 d U . .
O1F O 0.3549(4) 0.3866(4) 0.3734(3) 0.037(3) Uani 1 1 d U . .
C1G C 0.4608(6) 0.1284(6) 0.4954(5) 0.030(4) Uani 1 1 d U . .
C1E C 0.3393(6) 0.1248(7) 0.3263(6) 0.038(4) Uani 1 1 d U . .
C1D C 0.4882(6) 0.3866(6) 0.4861(5) 0.030(4) Uani 1 1 d U . .
O1E O 0.3826(4) 0.1292(4) 0.3481(3) 0.031(3) Uani 1 1 d U . .
C1F C 0.3431(6) 0.3851(7) 0.3293(6) 0.035(4) Uani 1 1 d U . .
I1 I 0.11191(5) 0.74139(6) 0.08271(5) 0.0634(5) Uani 1 1 d . . .
Cu1 Cu 0.12091(8) 0.88151(9) 0.07516(7) 0.0439(6) Uani 1 1 d . . .
O1 O 0.0588(3) 0.8683(4) 0.0407(3) 0.031(3) Uani 1 1 d U . .
O1B O 0.1812(4) 0.8668(4) 0.1123(4) 0.040(3) Uani 1 1 d U . .
O1C O 0.0782(4) 0.6112(5) 0.0102(4) 0.044(3) Uani 1 1 d U . .
O1A O 0.1138(4) 0.6097(4) 0.1370(4) 0.039(3) Uani 1 1 d U . .
C1C C 0.0338(6) 0.6154(7) -0.0104(6) 0.040(5) Uani 1 1 d U . .
C1A C 0.1589(6) 0.6060(7) 0.1583(6) 0.037(4) Uani 1 1 d U . .
C1 C 0.0492(6) 0.8703(7) -0.0047(6) 0.035(4) Uani 1 1 d U . .
C1B C 0.1875(6) 0.8738(7) 0.1561(6) 0.040(5) Uani 1 1 d U . .
I2 I 0.40719(5) 0.26113(6) 0.41375(5) 0.0556(4) Uani 1 1 d . . .
N2E N 0.3309(5) 0.0891(5) 0.4224(4) 0.033(3) Uani 1 1 d U . .
N2D N 0.3850(5) 0.4298(6) 0.4588(4) 0.039(4) Uani 1 1 d U . .
C2E C 0.2943(6) 0.1084(7) 0.3449(6) 0.037(4) Uani 1 1 d U . .
N2G N 0.4652(4) 0.0807(5) 0.4022(4) 0.033(3) Uani 1 1 d U . .
C2G C 0.5043(5) 0.1074(6) 0.4773(5) 0.028(4) Uani 1 1 d U . .
N2F N 0.4521(5) 0.4099(5) 0.3480(5) 0.039(4) Uani 1 1 d U . .
C2D C 0.4537(6) 0.4042(7) 0.5161(6) 0.045(5) Uani 1 1 d U . .
C2F C 0.3775(6) 0.3977(6) 0.2958(6) 0.034(4) Uani 1 1 d U . .
Cu2 Cu 0.09578(7) 0.59536(9) 0.07395(7) 0.0416(6) Uani 1 1 d . . .
N2C N 0.0252(5) 0.5763(5) 0.0840(5) 0.035(4) Uani 1 1 d U . .
C2C C -0.0113(6) 0.6052(7) 0.0099(6) 0.036(4) Uani 1 1 d U . .
N2A N 0.1627(4) 0.5675(5) 0.0613(5) 0.037(4) Uani 1 1 d U . .
N2B N 0.0856(5) 0.9121(6) 0.1258(5) 0.046(4) Uani 1 1 d U . .
C2 C 0.0838(5) 0.8822(6) -0.0356(5) 0.030(4) Uani 1 1 d U . .
N2 N 0.1560(5) 0.9008(6) 0.0201(5) 0.051(4) Uani 1 1 d U . .
C2A C 0.2002(6) 0.5862(7) 0.1379(6) 0.040(5) Uani 1 1 d U . .
C2B C 0.1553(7) 0.8938(8) 0.1849(7) 0.052(5) Uani 1 1 d U . .
Cu3 Cu 0.41873(7) 0.39877(9) 0.40481(7) 0.0399(6) Uani 1 1 d . . .
N3G N 0.4015(5) 0.2207(6) 0.5402(5) 0.040(4) Uani 1 1 d U . .
H3G H 0.4017 0.2171 0.5093 0.047 Uiso 1 1 calc R . .
C3F C 0.3598(6) 0.3960(7) 0.2484(6) 0.041(5) Uani 1 1 d U . .
H3FA H 0.3820 0.4054 0.2272 0.049 Uiso 1 1 calc R . .
N3E N 0.4053(5) 0.1994(6) 0.2793(5) 0.046(4) Uani 1 1 d U . .
H3E H 0.4037 0.1957 0.3101 0.055 Uiso 1 1 calc R . .
N3D N 0.5458(5) 0.2974(6) 0.4440(4) 0.038(4) Uani 1 1 d U . .
H3D H 0.5136 0.3067 0.4354 0.045 Uiso 1 1 calc R . .
C3D C 0.4680(6) 0.4030(7) 0.5640(6) 0.042(5) Uani 1 1 d U . .
H3DA H 0.4458 0.4167 0.5838 0.050 Uiso 1 1 calc R . .
N3F N 0.2733(5) 0.3121(6) 0.3758(5) 0.045(4) Uani 1 1 d U . .
H3F H 0.3064 0.3150 0.3846 0.053 Uiso 1 1 calc R . .
C3G C 0.5505(6) 0.1100(6) 0.5049(6) 0.034(4) Uani 1 1 d U . .
H3GA H 0.5788 0.0969 0.4925 0.041 Uiso 1 1 calc R . .
C3E C 0.2504(8) 0.1049(8) 0.3181(7) 0.068(6) Uani 1 1 d U . .
H3EA H 0.2223 0.0934 0.3317 0.081 Uiso 1 1 calc R . .
N3A N 0.1057(5) 0.7004(6) 0.2053(5) 0.044(4) Uani 1 1 d U . .
H3AB H 0.1066 0.6983 0.1744 0.053 Uiso 1 1 calc R . .
N3C N 0.1068(5) 0.6839(6) -0.0581(5) 0.055(4) Uani 1 1 d U . .
H3C H 0.1061 0.6791 -0.0273 0.066 Uiso 1 1 calc R . .
C3B C 0.1691(7) 0.8991(8) 0.2331(7) 0.065(6) Uani 1 1 d U . .
H3BA H 0.1461 0.9130 0.2519 0.078 Uiso 1 1 calc R . .
N3 N -0.0212(5) 0.7975(6) 0.0421(5) 0.041(4) Uani 1 1 d U . .
H3 H 0.0118 0.8015 0.0510 0.049 Uiso 1 1 calc R . .
N3B N 0.2516(6) 0.7886(7) 0.1219(6) 0.067(5) Uani 1 1 d U . .
H3B H 0.2196 0.7965 0.1115 0.080 Uiso 1 1 calc R . .
C3A C 0.2481(6) 0.5825(7) 0.1665(6) 0.045(5) Uani 1 1 d U . .
H3AA H 0.2756 0.5685 0.1533 0.054 Uiso 1 1 calc R . .
C3 C 0.0683(6) 0.8835(7) -0.0835(6) 0.041(5) Uani 1 1 d U . .
H3A H 0.0912 0.8928 -0.1041 0.049 Uiso 1 1 calc R . .
C3C C -0.0569(7) 0.6160(7) -0.0151(6) 0.051(5) Uani 1 1 d U . .
H3CA H -0.0859 0.6117 -0.0006 0.061 Uiso 1 1 calc R . .
I3 I 0.3310(2) 0.1187(3) 0.11926(19) 0.148(2) Uani 0.40 1 d P A 1
I4 I 0.1548(3) 0.0955(5) 0.0611(3) 0.238(6) Uani 0.35 1 d P B 2
I5 I 0.2415(7) 0.1095(6) 0.0924(5) 0.268(9) Uani 0.25 1 d P C 3
Cu4 Cu 0.39964(7) 0.11264(9) 0.41095(6) 0.0326(6) Uani 1 1 d . . .
C4D C 0.5107(6) 0.3837(7) 0.5819(6) 0.038(4) Uani 1 1 d U . .
C4G C 0.5555(6) 0.1306(7) 0.5484(6) 0.035(4) Uani 1 1 d U . .
C4F C 0.3129(6) 0.3818(6) 0.2319(5) 0.031(4) Uani 1 1 d U . .
C4E C 0.2453(8) 0.1176(9) 0.2720(8) 0.070(6) Uani 1 1 d U . .
C4A C 0.2541(6) 0.5987(7) 0.2119(6) 0.049(5) Uani 1 1 d U . .
C4B C 0.2164(9) 0.8838(9) 0.2528(9) 0.081(7) Uani 1 1 d U . .
C4 C 0.0203(6) 0.8714(7) -0.0999(6) 0.041(5) Uani 1 1 d U . .
C4C C -0.0605(6) 0.6326(7) -0.0598(6) 0.046(5) Uani 1 1 d U . .
C5G C 0.5111(5) 0.1489(6) 0.5667(5) 0.030(4) Uani 1 1 d U . .
H5GA H 0.5131 0.1616 0.5969 0.036 Uiso 1 1 calc R . .
C5D C 0.5448(7) 0.3649(7) 0.5517(6) 0.049(5) Uani 1 1 d U . .
H5DA H 0.5753 0.3510 0.5638 0.058 Uiso 1 1 calc R . .
C5E C 0.2891(8) 0.1308(8) 0.2505(8) 0.075(7) Uani 1 1 d U . .
H5EA H 0.2874 0.1369 0.2190 0.090 Uiso 1 1 calc R . .
C5F C 0.2779(6) 0.3712(7) 0.2661(6) 0.044(5) Uani 1 1 d U . .
H5FA H 0.2450 0.3626 0.2565 0.053 Uiso 1 1 calc R . .
C5A C 0.2118(7) 0.6196(7) 0.2313(7) 0.053(5) Uani 1 1 d U . .
H5AA H 0.2150 0.6310 0.2618 0.064 Uiso 1 1 calc R . .
C5 C -0.0129(6) 0.8588(6) -0.0669(5) 0.032(4) Uani 1 1 d U . .
H5A H -0.0458 0.8512 -0.0772 0.039 Uiso 1 1 calc R . .
C5C C -0.0152(6) 0.6407(7) -0.0813(7) 0.050(5) Uani 1 1 d U . .
H5CA H -0.0168 0.6522 -0.1117 0.060 Uiso 1 1 calc R . .
C5B C 0.2462(8) 0.8649(8) 0.2240(8) 0.072(6) Uani 1 1 d U . .
H5BA H 0.2779 0.8550 0.2366 0.086 Uiso 1 1 calc R . .
C6G C 0.4650(5) 0.1487(6) 0.5413(5) 0.029(4) Uani 1 1 d U . .
C6D C 0.5342(6) 0.3665(7) 0.5039(6) 0.045(5) Uani 1 1 d U . .
C6F C 0.2932(6) 0.3736(7) 0.3132(6) 0.043(5) Uani 1 1 d U . .
C6E C 0.3360(6) 0.1344(7) 0.2782(6) 0.039(4) Uani 1 1 d U . .
C6 C 0.0003(5) 0.8572(6) -0.0207(5) 0.028(4) Uani 1 1 d U . .
C6A C 0.1648(6) 0.6238(7) 0.2057(6) 0.040(4) Uani 1 1 d U . .
C6B C 0.2367(8) 0.8573(8) 0.1756(7) 0.064(6) Uani 1 1 d U . .
C6C C 0.0299(6) 0.6317(7) -0.0579(6) 0.048(5) Uani 1 1 d U . .
C21F C 0.4278(5) 0.4106(6) 0.3068(6) 0.031(4) Uani 1 1 d U . .
H21E H 0.4458 0.4206 0.2826 0.037 Uiso 1 1 calc R . .
C21G C 0.5027(6) 0.0811(7) 0.4320(6) 0.041(5) Uani 1 1 d U . .
H21F H 0.5313 0.0632 0.4245 0.049 Uiso 1 1 calc R . .
C21E C 0.2941(6) 0.0913(6) 0.3924(6) 0.034(4) Uani 1 1 d U . .
H21G H 0.2635 0.0808 0.4018 0.041 Uiso 1 1 calc R . .
C21D C 0.4071(6) 0.4269(7) 0.5002(6) 0.047(5) Uani 1 1 d U . .
H21H H 0.3893 0.4421 0.5229 0.056 Uiso 1 1 calc R . .
C21A C 0.2002(6) 0.5682(7) 0.0925(6) 0.040(5) Uani 1 1 d U . .
H21A H 0.2303 0.5553 0.0837 0.047 Uiso 1 1 calc R . .
C21C C -0.0128(6) 0.5841(7) 0.0540(6) 0.040(5) Uani 1 1 d U . .
H21B H -0.0439 0.5747 0.0629 0.047 Uiso 1 1 calc R . .
C21 C 0.1350(6) 0.8973(7) -0.0224(6) 0.045(5) Uani 1 1 d U . .
H21C H 0.1549 0.9052 -0.0459 0.054 Uiso 1 1 calc R . .
C21B C 0.1053(6) 0.9149(7) 0.1682(6) 0.046(5) Uani 1 1 d U . .
H21D H 0.0866 0.9315 0.1895 0.055 Uiso 1 1 calc R . .
C23G C 0.4724(6) 0.0509(7) 0.3603(6) 0.037(4) Uani 1 1 d U . .
C23E C 0.3223(5) 0.0660(6) 0.4669(5) 0.026(4) Uani 1 1 d U . .
C23D C 0.3370(6) 0.4513(7) 0.4500(6) 0.044(5) Uani 1 1 d U . .
C23F C 0.5059(6) 0.4210(7) 0.3481(6) 0.036(4) Uani 1 1 d U . .
C23A C 0.1712(6) 0.5468(6) 0.0179(6) 0.032(4) Uani 1 1 d U . .
C23B C 0.0381(7) 0.9342(8) 0.1179(7) 0.054(5) Uani 1 1 d U . .
C23 C 0.2088(6) 0.9157(7) 0.0245(6) 0.042(5) Uani 1 1 d U . .
C23C C 0.0157(7) 0.5505(7) 0.1270(6) 0.048(5) Uani 1 1 d U . .
C24D C 0.2987(6) 0.4328(7) 0.4755(6) 0.043(5) Uani 1 1 d U . .
H24E H 0.3057 0.4072 0.4989 0.051 Uiso 1 1 calc R . .
C24E C 0.2807(6) 0.0787(7) 0.4885(6) 0.036(4) Uani 1 1 d U . .
H24F H 0.2564 0.1018 0.4744 0.043 Uiso 1 1 calc R . .
C24G C 0.5190(7) 0.0488(8) 0.3410(6) 0.054(5) Uani 1 1 d U . .
H24G H 0.5469 0.0658 0.3557 0.065 Uiso 1 1 calc R . .
C24F C 0.5323(6) 0.3935(7) 0.3163(6) 0.040(5) Uani 1 1 d U . .
H24H H 0.5165 0.3683 0.2959 0.048 Uiso 1 1 calc R . .
C24A C 0.1375(6) 0.5099(7) -0.0055(6) 0.044(5) Uani 1 1 d U . .
H24A H 0.1092 0.4991 0.0081 0.052 Uiso 1 1 calc R . .
C24B C 0.0031(7) 0.9227(8) 0.1455(7) 0.065(6) Uani 1 1 d U . .
H24B H 0.0113 0.9017 0.1718 0.079 Uiso 1 1 calc R . .
C24 C 0.2404(7) 0.8939(8) -0.0034(7) 0.055(5) Uani 1 1 d U . .
H24C H 0.2294 0.8686 -0.0259 0.066 Uiso 1 1 calc R . .
C24C C -0.0276(7) 0.5657(8) 0.1492(7) 0.066(6) Uani 1 1 d U . .
H24D H -0.0489 0.5937 0.1380 0.079 Uiso 1 1 calc R . .
C25F C 0.5842(6) 0.4049(7) 0.3160(6) 0.046(5) Uani 1 1 d U . .
H25E H 0.6027 0.3870 0.2952 0.055 Uiso 1 1 calc R . .
C25E C 0.2753(6) 0.0565(7) 0.5317(6) 0.043(5) Uani 1 1 d U . .
H25F H 0.2470 0.0647 0.5464 0.052 Uiso 1 1 calc R . .
C25D C 0.2503(7) 0.4524(8) 0.4661(7) 0.059(6) Uani 1 1 d U . .
H25G H 0.2249 0.4401 0.4829 0.070 Uiso 1 1 calc R . .
C25G C 0.5218(7) 0.0208(7) 0.2997(6) 0.053(5) Uani 1 1 d U . .
H25H H 0.5523 0.0182 0.2875 0.063 Uiso 1 1 calc R . .
C25A C 0.1454(6) 0.4899(7) -0.0469(6) 0.047(5) Uani 1 1 d U . .
H25A H 0.1223 0.4658 -0.0616 0.057 Uiso 1 1 calc R . .
C25 C 0.2913(7) 0.9103(8) 0.0024(7) 0.067(6) Uani 1 1 d U . .
H25B H 0.3136 0.8969 -0.0174 0.081 Uiso 1 1 calc R . .
C25C C -0.0359(8) 0.5349(9) 0.1901(7) 0.072(6) Uani 1 1 d U . .
H25C H -0.0647 0.5422 0.2042 0.087 Uiso 1 1 calc R . .
C25B C -0.0467(9) 0.9419(9) 0.1359(8) 0.086(7) Uani 1 1 d U . .
H25D H -0.0717 0.9330 0.1545 0.104 Uiso 1 1 calc R . .
C26E C 0.3099(6) 0.0241(7) 0.5522(6) 0.038(4) Uani 1 1 d U . .
H26E H 0.3055 0.0104 0.5812 0.046 Uiso 1 1 calc R . .
C26G C 0.4824(7) -0.0022(7) 0.2774(6) 0.050(5) Uani 1 1 d U . .
H26F H 0.4856 -0.0191 0.2493 0.060 Uiso 1 1 calc R . .
C26F C 0.6066(7) 0.4422(7) 0.3461(6) 0.053(5) Uani 1 1 d U . .
H26G H 0.6404 0.4494 0.3459 0.063 Uiso 1 1 calc R . .
C26D C 0.2411(7) 0.4904(7) 0.4315(6) 0.050(5) Uani 1 1 d U . .
H26H H 0.2092 0.5045 0.4249 0.060 Uiso 1 1 calc R . .
C26A C 0.1882(6) 0.5049(7) -0.0688(6) 0.046(5) Uani 1 1 d U . .
H26A H 0.1930 0.4913 -0.0978 0.055 Uiso 1 1 calc R . .
C26 C 0.3072(8) 0.9449(9) 0.0360(8) 0.076(7) Uani 1 1 d U . .
H26B H 0.3408 0.9540 0.0402 0.091 Uiso 1 1 calc R . .
C26C C -0.0054(9) 0.4975(9) 0.2083(8) 0.082(7) Uani 1 1 d U . .
H26C H -0.0118 0.4795 0.2352 0.099 Uiso 1 1 calc R . .
C26B C -0.0560(9) 0.9757(9) 0.0961(8) 0.085(7) Uani 1 1 d U . .
H26D H -0.0880 0.9890 0.0885 0.101 Uiso 1 1 calc R . .
C27E C 0.3513(6) 0.0100(7) 0.5325(6) 0.040(5) Uani 1 1 d U . .
H27E H 0.3746 -0.0141 0.5469 0.048 Uiso 1 1 calc R . .
C27G C 0.4368(7) -0.0018(7) 0.2948(6) 0.051(5) Uani 1 1 d U . .
H27F H 0.4095 -0.0187 0.2788 0.062 Uiso 1 1 calc R . .
C27D C 0.2793(6) 0.5075(7) 0.4065(6) 0.049(5) Uani 1 1 d U . .
H27G H 0.2724 0.5329 0.3830 0.058 Uiso 1 1 calc R . .
C27F C 0.5797(6) 0.4685(7) 0.3761(6) 0.048(5) Uani 1 1 d U . .
H27H H 0.5953 0.4942 0.3963 0.058 Uiso 1 1 calc R . .
C27A C 0.2224(6) 0.5398(7) -0.0467(6) 0.040(5) Uani 1 1 d U . .
H27A H 0.2510 0.5495 -0.0603 0.048 Uiso 1 1 calc R . .
C27B C -0.0202(7) 0.9887(8) 0.0697(7) 0.055(5) Uani 1 1 d U . .
H27B H -0.0274 1.0115 0.0444 0.066 Uiso 1 1 calc R . .
C27C C 0.0362(9) 0.4853(10) 0.1869(8) 0.088(8) Uani 1 1 d U . .
H27C H 0.0575 0.4579 0.1992 0.106 Uiso 1 1 calc R . .
C27 C 0.2754(8) 0.9668(9) 0.0641(7) 0.069(6) Uani 1 1 d U . .
H27D H 0.2869 0.9924 0.0863 0.082 Uiso 1 1 calc R . .
C28E C 0.3583(6) 0.0333(6) 0.4891(5) 0.032(4) Uani 1 1 d U . .
H28E H 0.3875 0.0263 0.4755 0.039 Uiso 1 1 calc R . .
C28G C 0.4316(6) 0.0241(7) 0.3363(6) 0.040(5) Uani 1 1 d U . .
H28F H 0.4009 0.0239 0.3484 0.048 Uiso 1 1 calc R . .
C28D C 0.3271(6) 0.4885(7) 0.4151(6) 0.041(5) Uani 1 1 d U . .
H28G H 0.3521 0.5006 0.3977 0.049 Uiso 1 1 calc R . .
C28F C 0.5294(6) 0.4579(7) 0.3776(6) 0.045(5) Uani 1 1 d U . .
H28H H 0.5117 0.4761 0.3988 0.054 Uiso 1 1 calc R . .
C28C C 0.0479(8) 0.5126(9) 0.1472(7) 0.070(6) Uani 1 1 d U . .
H28A H 0.0776 0.5049 0.1346 0.084 Uiso 1 1 calc R . .
C28A C 0.2140(5) 0.5610(6) -0.0030(5) 0.031(4) Uani 1 1 d U . .
H28B H 0.2371 0.5848 0.0120 0.037 Uiso 1 1 calc R . .
C28B C 0.0277(7) 0.9685(7) 0.0794(6) 0.051(5) Uani 1 1 d U . .
H28C H 0.0526 0.9775 0.0607 0.062 Uiso 1 1 calc R . .
C28 C 0.2254(7) 0.9514(8) 0.0601(7) 0.058(6) Uani 1 1 d U . .
H28D H 0.2038 0.9646 0.0805 0.069 Uiso 1 1 calc R . .
C31D C 0.5448(6) 0.2469(7) 0.4746(6) 0.049(5) Uani 1 1 d U . .
H31M H 0.5288 0.2170 0.4575 0.074 Uiso 1 1 calc R . .
H31N H 0.5267 0.2552 0.5005 0.074 Uiso 1 1 calc R . .
H31O H 0.5782 0.2365 0.4851 0.074 Uiso 1 1 calc R . .
C31E C 0.3754(7) 0.2516(8) 0.2650(7) 0.067(6) Uani 1 1 d U . .
H31P H 0.3411 0.2461 0.2700 0.101 Uiso 1 1 calc R . .
H31Q H 0.3781 0.2590 0.2331 0.101 Uiso 1 1 calc R . .
H31R H 0.3884 0.2823 0.2831 0.101 Uiso 1 1 calc R . .
C31F C 0.2658(7) 0.2611(8) 0.3476(7) 0.058(6) Uani 1 1 d U . .
H31S H 0.2828 0.2646 0.3203 0.087 Uiso 1 1 calc R . .
H31T H 0.2309 0.2557 0.3392 0.087 Uiso 1 1 calc R . .
H31U H 0.2789 0.2300 0.3651 0.087 Uiso 1 1 calc R . .
C31G C 0.4371(6) 0.2659(7) 0.5542(6) 0.038(4) Uani 1 1 d U . .
H31V H 0.4258 0.2995 0.5395 0.057 Uiso 1 1 calc R . .
H31W H 0.4694 0.2567 0.5451 0.057 Uiso 1 1 calc R . .
H31X H 0.4391 0.2704 0.5869 0.057 Uiso 1 1 calc R . .
C31B C 0.2500(7) 0.7384(8) 0.1515(7) 0.070(6) Uani 1 1 d U . .
H31A H 0.2319 0.7466 0.1774 0.105 Uiso 1 1 calc R . .
H31B H 0.2833 0.7276 0.1620 0.105 Uiso 1 1 calc R . .
H31C H 0.2338 0.7090 0.1340 0.105 Uiso 1 1 calc R . .
C31C C 0.0835(8) 0.7402(9) -0.0701(8) 0.083(7) Uani 1 1 d U . .
H31D H 0.0493 0.7400 -0.0636 0.124 Uiso 1 1 calc R . .
H31E H 0.0854 0.7476 -0.1021 0.124 Uiso 1 1 calc R . .
H31F H 0.1012 0.7682 -0.0521 0.124 Uiso 1 1 calc R . .
C31 C -0.0269(7) 0.7435(7) 0.0153(6) 0.053(5) Uani 1 1 d U . .
H31G H -0.0096 0.7462 -0.0118 0.079 Uiso 1 1 calc R . .
H31H H -0.0615 0.7366 0.0068 0.079 Uiso 1 1 calc R . .
H31I H -0.0132 0.7138 0.0341 0.079 Uiso 1 1 calc R . .
C31A C 0.1436(7) 0.7446(7) 0.2238(7) 0.056(5) Uani 1 1 d U . .
H31J H 0.1763 0.7342 0.2165 0.084 Uiso 1 1 calc R . .
H31K H 0.1433 0.7475 0.2565 0.084 Uiso 1 1 calc R . .
H31L H 0.1348 0.7795 0.2099 0.084 Uiso 1 1 calc R . .
C41G C 0.6046(6) 0.1358(7) 0.5779(6) 0.036(4) Uani 1 1 d U . .
C41F C 0.2918(7) 0.3796(8) 0.1817(6) 0.052(5) Uani 1 1 d U . .
C41D C 0.5285(6) 0.3807(7) 0.6341(6) 0.038(4) Uani 1 1 d U . .
C41E C 0.1944(9) 0.1116(11) 0.2392(9) 0.089(8) Uani 1 1 d U . .
C41 C 0.0025(6) 0.8728(7) -0.1505(6) 0.045(5) Uani 1 1 d U . .
C41A C 0.3028(6) 0.5927(7) 0.2422(6) 0.041(5) Uani 1 1 d U . .
C41C C -0.1104(7) 0.6510(8) -0.0886(7) 0.053(5) Uani 1 1 d U . .
C41B C 0.2283(10) 0.8883(11) 0.3068(9) 0.097(8) Uani 1 1 d U . .
C42F C 0.3354(6) 0.3899(7) 0.1504(6) 0.052(5) Uani 1 1 d U . .
H42M H 0.3494 0.4257 0.1568 0.079 Uiso 1 1 calc R . .
H42N H 0.3226 0.3879 0.1187 0.079 Uiso 1 1 calc R . .
H42O H 0.3606 0.3623 0.1567 0.079 Uiso 1 1 calc R . .
C42D C 0.4835(6) 0.3945(7) 0.6631(6) 0.049(5) Uani 1 1 d U . .
H42P H 0.4941 0.3914 0.6952 0.074 Uiso 1 1 calc R . .
H42Q H 0.4568 0.3690 0.6553 0.074 Uiso 1 1 calc R . .
H42R H 0.4721 0.4313 0.6564 0.074 Uiso 1 1 calc R . .
C42G C 0.6483(6) 0.1148(7) 0.5527(6) 0.053(5) Uani 1 1 d U . .
H42S H 0.6514 0.1371 0.5260 0.080 Uiso 1 1 calc R . .
H42T H 0.6424 0.0772 0.5436 0.080 Uiso 1 1 calc R . .
H42U H 0.6785 0.1171 0.5727 0.080 Uiso 1 1 calc R . .
C42 C -0.0397(7) 0.9144(8) -0.1607(7) 0.071(6) Uani 1 1 d U . .
H42A H -0.0667 0.9056 -0.1427 0.107 Uiso 1 1 calc R . .
H42B H -0.0512 0.9129 -0.1927 0.107 Uiso 1 1 calc R . .
H42C H -0.0278 0.9509 -0.1531 0.107 Uiso 1 1 calc R . .
C42A C 0.3436(7) 0.5695(8) 0.2170(7) 0.062(6) Uani 1 1 d U . .
H42D H 0.3736 0.5673 0.2373 0.094 Uiso 1 1 calc R . .
H42E H 0.3490 0.5929 0.1915 0.094 Uiso 1 1 calc R . .
H42F H 0.3344 0.5333 0.2060 0.094 Uiso 1 1 calc R . .
C42B C 0.2632(11) 0.9348(12) 0.3148(10) 0.139(11) Uani 1 1 d U . .
H42G H 0.2701 0.9406 0.3472 0.209 Uiso 1 1 calc R . .
H42H H 0.2486 0.9675 0.3008 0.209 Uiso 1 1 calc R . .
H42I H 0.2936 0.9265 0.3016 0.209 Uiso 1 1 calc R . .
C42C C -0.1116(10) 0.7110(12) -0.0958(10) 0.132(11) Uani 1 1 d U . .
H42J H -0.1425 0.7212 -0.1125 0.198 Uiso 1 1 calc R . .
H42K H -0.0845 0.7216 -0.1130 0.198 Uiso 1 1 calc R . .
H42L H -0.1085 0.7294 -0.0666 0.198 Uiso 1 1 calc R . .
C42E C 0.2011(9) 0.0643(11) 0.2072(9) 0.116(10) Uani 1 1 d U . .
H42V H 0.1709 0.0587 0.1878 0.174 Uiso 1 1 calc R . .
H42W H 0.2090 0.0315 0.2248 0.174 Uiso 1 1 calc R . .
H42X H 0.2277 0.0725 0.1887 0.174 Uiso 1 1 calc R . .
C43F C 0.2705(7) 0.3220(8) 0.1705(7) 0.063(6) Uani 1 1 d U . .
H43M H 0.2431 0.3151 0.1885 0.095 Uiso 1 1 calc R . .
H43N H 0.2959 0.2948 0.1777 0.095 Uiso 1 1 calc R . .
H43O H 0.2592 0.3200 0.1385 0.095 Uiso 1 1 calc R . .
C43D C 0.5705(7) 0.4228(8) 0.6459(7) 0.063(6) Uani 1 1 d U . .
H43P H 0.5820 0.4198 0.6778 0.095 Uiso 1 1 calc R . .
H43Q H 0.5581 0.4593 0.6395 0.095 Uiso 1 1 calc R . .
H43R H 0.5976 0.4154 0.6277 0.095 Uiso 1 1 calc R . .
C43G C 0.6132(7) 0.1930(7) 0.5920(6) 0.055(5) Uani 1 1 d U . .
H43S H 0.6152 0.2156 0.5654 0.082 Uiso 1 1 calc R . .
H43T H 0.6438 0.1955 0.6114 0.082 Uiso 1 1 calc R . .
H43U H 0.5862 0.2054 0.6086 0.082 Uiso 1 1 calc R . .
C43E C 0.1505(11) 0.1111(13) 0.2704(11) 0.155(13) Uani 1 1 d U . .
H43V H 0.1196 0.1068 0.2518 0.232 Uiso 1 1 calc R . .
H43W H 0.1502 0.1452 0.2870 0.232 Uiso 1 1 calc R . .
H43X H 0.1548 0.0810 0.2917 0.232 Uiso 1 1 calc R . .
C43 C -0.0150(8) 0.8154(9) -0.1658(8) 0.085(7) Uani 1 1 d U . .
H43A H -0.0408 0.8034 -0.1477 0.128 Uiso 1 1 calc R . .
H43B H 0.0124 0.7901 -0.1620 0.128 Uiso 1 1 calc R . .
H43C H -0.0276 0.8164 -0.1976 0.128 Uiso 1 1 calc R . .
C43A C 0.3175(7) 0.6520(8) 0.2584(7) 0.066(6) Uani 1 1 d U . .
H43D H 0.3479 0.6507 0.2782 0.099 Uiso 1 1 calc R . .
H43E H 0.2915 0.6673 0.2748 0.099 Uiso 1 1 calc R . .
H43F H 0.3222 0.6745 0.2321 0.099 Uiso 1 1 calc R . .
C43B C 0.2479(10) 0.8350(11) 0.3247(9) 0.117(10) Uani 1 1 d U . .
H43G H 0.2561 0.8378 0.3572 0.176 Uiso 1 1 calc R . .
H43H H 0.2771 0.8256 0.3101 0.176 Uiso 1 1 calc R . .
H43I H 0.2231 0.8070 0.3184 0.176 Uiso 1 1 calc R . .
C43C C -0.1143(11) 0.6201(12) -0.1334(10) 0.141(12) Uani 1 1 d U . .
H43J H -0.1449 0.6296 -0.1509 0.212 Uiso 1 1 calc R . .
H43K H -0.1136 0.5812 -0.1274 0.212 Uiso 1 1 calc R . .
H43L H -0.0868 0.6299 -0.1504 0.212 Uiso 1 1 calc R . .
C44D C 0.5462(7) 0.3241(8) 0.6469(7) 0.068(6) Uani 1 1 d U . .
H44M H 0.5569 0.3230 0.6792 0.101 Uiso 1 1 calc R . .
H44N H 0.5735 0.3145 0.6297 0.101 Uiso 1 1 calc R . .
H44O H 0.5195 0.2982 0.6403 0.101 Uiso 1 1 calc R . .
C44F C 0.2532(6) 0.4248(7) 0.1710(6) 0.050(5) Uani 1 1 d U . .
H44P H 0.2680 0.4601 0.1784 0.075 Uiso 1 1 calc R . .
H44Q H 0.2255 0.4191 0.1888 0.075 Uiso 1 1 calc R . .
H44R H 0.2418 0.4238 0.1389 0.075 Uiso 1 1 calc R . .
C44G C 0.6023(8) 0.0995(9) 0.6215(7) 0.084(7) Uani 1 1 d U . .
H44S H 0.5751 0.1114 0.6381 0.127 Uiso 1 1 calc R . .
H44T H 0.6329 0.1030 0.6408 0.127 Uiso 1 1 calc R . .
H44U H 0.5974 0.0616 0.6126 0.127 Uiso 1 1 calc R . .
C44E C 0.1862(10) 0.1637(12) 0.2133(10) 0.127(10) Uani 1 1 d U . .
H44V H 0.1545 0.1624 0.1954 0.190 Uiso 1 1 calc R . .
H44W H 0.2121 0.1686 0.1932 0.190 Uiso 1 1 calc R . .
H44X H 0.1866 0.1940 0.2344 0.190 Uiso 1 1 calc R . .
C44A C 0.2940(7) 0.5576(8) 0.2841(6) 0.063(6) Uani 1 1 d U . .
H44A H 0.3243 0.5554 0.3040 0.095 Uiso 1 1 calc R . .
H44B H 0.2839 0.5212 0.2743 0.095 Uiso 1 1 calc R . .
H44C H 0.2684 0.5741 0.3002 0.095 Uiso 1 1 calc R . .
C44 C 0.0438(7) 0.8887(9) -0.1801(7) 0.079(7) Uani 1 1 d U . .
H44D H 0.0310 0.8888 -0.2119 0.118 Uiso 1 1 calc R . .
H44E H 0.0705 0.8625 -0.1756 0.118 Uiso 1 1 calc R . .
H44F H 0.0560 0.9248 -0.1716 0.118 Uiso 1 1 calc R . .
C44B C 0.1811(11) 0.9043(12) 0.3325(10) 0.133(11) Uani 1 1 d U . .
H44G H 0.1906 0.9071 0.3649 0.199 Uiso 1 1 calc R . .
H44H H 0.1560 0.8764 0.3270 0.199 Uiso 1 1 calc R . .
H44I H 0.1682 0.9390 0.3212 0.199 Uiso 1 1 calc R . .
C44C C -0.1557(9) 0.6333(11) -0.0610(9) 0.110(9) Uani 1 1 d U . .
H44J H -0.1864 0.6433 -0.0783 0.165 Uiso 1 1 calc R . .
H44K H -0.1533 0.6517 -0.0319 0.165 Uiso 1 1 calc R . .
H44L H -0.1549 0.5942 -0.0563 0.165 Uiso 1 1 calc R . .
C61G C 0.4178(6) 0.1663(7) 0.5603(6) 0.038(4) Uani 1 1 d U . .
H61I H 0.3921 0.1390 0.5530 0.045 Uiso 1 1 calc R . .
H61J H 0.4232 0.1694 0.5935 0.045 Uiso 1 1 calc R . .
C61F C 0.2581(6) 0.3628(7) 0.3490(6) 0.043(5) Uani 1 1 d U . .
H61K H 0.2580 0.3941 0.3696 0.052 Uiso 1 1 calc R . .
H61L H 0.2246 0.3582 0.3343 0.052 Uiso 1 1 calc R . .
C61E C 0.3827(6) 0.1502(7) 0.2586(6) 0.049(5) Uani 1 1 d U . .
H61M H 0.4062 0.1200 0.2628 0.059 Uiso 1 1 calc R . .
H61N H 0.3756 0.1563 0.2259 0.059 Uiso 1 1 calc R . .
C61D C 0.5694(6) 0.3459(7) 0.4700(6) 0.046(5) Uani 1 1 d U . .
H61O H 0.5760 0.3751 0.4487 0.055 Uiso 1 1 calc R . .
H61P H 0.6008 0.3348 0.4862 0.055 Uiso 1 1 calc R . .
C61C C 0.0796(7) 0.6389(9) -0.0802(7) 0.069(6) Uani 1 1 d U . .
H61A H 0.0990 0.6053 -0.0767 0.082 Uiso 1 1 calc R . .
H61B H 0.0728 0.6465 -0.1128 0.082 Uiso 1 1 calc R . .
C61 C -0.0359(6) 0.8450(7) 0.0127(6) 0.042(5) Uani 1 1 d U . .
H61C H -0.0393 0.8772 0.0320 0.050 Uiso 1 1 calc R . .
H61D H -0.0681 0.8377 -0.0037 0.050 Uiso 1 1 calc R . .
C61B C 0.2709(8) 0.8362(9) 0.1459(8) 0.078(7) Uani 1 1 d U . .
H61E H 0.3019 0.8267 0.1637 0.093 Uiso 1 1 calc R . .
H61F H 0.2781 0.8643 0.1239 0.093 Uiso 1 1 calc R . .
C61A C 0.1188(6) 0.6440(7) 0.2254(6) 0.049(5) Uani 1 1 d U . .
H61G H 0.1246 0.6465 0.2586 0.058 Uiso 1 1 calc R . .
H61H H 0.0915 0.6186 0.2179 0.058 Uiso 1 1 calc R . .
C63F C 0.2468(7) 0.3070(8) 0.4187(7) 0.058(6) Uani 1 1 d U . .
H63I H 0.2508 0.3411 0.4359 0.070 Uiso 1 1 calc R . .
H63J H 0.2115 0.3019 0.4101 0.070 Uiso 1 1 calc R . .
C63E C 0.4598(6) 0.2103(7) 0.2725(6) 0.053(5) Uani 1 1 d DU . .
H63K H 0.4641 0.2097 0.2399 0.064 Uiso 1 1 calc R . .
H63L H 0.4690 0.2466 0.2842 0.064 Uiso 1 1 calc R . .
C63G C 0.3512(6) 0.2362(8) 0.5484(7) 0.057(5) Uani 1 1 d DU . .
H63M H 0.3449 0.2730 0.5362 0.069 Uiso 1 1 calc R . .
H63N H 0.3492 0.2381 0.5814 0.069 Uiso 1 1 calc R . .
C63D C 0.5700(6) 0.2867(7) 0.4013(6) 0.043(5) Uani 1 1 d U . .
H63O H 0.6046 0.2773 0.4093 0.051 Uiso 1 1 calc R . .
H63P H 0.5690 0.3201 0.3830 0.051 Uiso 1 1 calc R . .
C63A C 0.0528(6) 0.7164(8) 0.2150(6) 0.053(5) Uani 1 1 d U . .
H63A H 0.0509 0.7162 0.2480 0.064 Uiso 1 1 calc R . .
H63B H 0.0465 0.7538 0.2044 0.064 Uiso 1 1 calc R . .
C63 C -0.0466(6) 0.7954(7) 0.0841(6) 0.044(5) Uani 1 1 d U . .
H63C H -0.0822 0.7928 0.0757 0.052 Uiso 1 1 calc R . .
H63D H -0.0405 0.8297 0.1007 0.052 Uiso 1 1 calc R . .
C63C C 0.1615(7) 0.6838(8) -0.0679(7) 0.064(6) Uani 1 1 d U . .
H63E H 0.1744 0.6465 -0.0662 0.077 Uiso 1 1 calc R . .
H63F H 0.1645 0.6978 -0.0986 0.077 Uiso 1 1 calc R . .
C63B C 0.2811(9) 0.7813(10) 0.0780(8) 0.094(8) Uani 1 1 d DU . .
H63G H 0.2856 0.8169 0.0637 0.113 Uiso 1 1 calc R . .
H63H H 0.3137 0.7657 0.0867 0.113 Uiso 1 1 calc R . .
C64F C 0.2650(7) 0.2605(8) 0.4490(7) 0.062(6) Uani 1 1 d U . .
H64I H 0.3011 0.2591 0.4515 0.074 Uiso 1 1 calc R . .
H64J H 0.2523 0.2258 0.4364 0.074 Uiso 1 1 calc R . .
C64D C 0.5453(6) 0.2405(7) 0.3728(6) 0.044(5) Uani 1 1 d U . .
H64K H 0.5095 0.2449 0.3713 0.053 Uiso 1 1 calc R . .
H64L H 0.5537 0.2055 0.3875 0.053 Uiso 1 1 calc R . .
C64E C 0.4933(6) 0.1684(7) 0.2964(7) 0.058(6) Uani 1 1 d DU . .
H64M H 0.4897 0.1334 0.2805 0.070 Uiso 1 1 calc R . .
H64N H 0.4846 0.1633 0.3276 0.070 Uiso 1 1 calc R . .
C64G C 0.3112(7) 0.1995(8) 0.5286(8) 0.075(7) Uani 1 1 d DU . .
H64O H 0.3130 0.1652 0.5457 0.090 Uiso 1 1 calc R . .
H64P H 0.3175 0.1910 0.4973 0.090 Uiso 1 1 calc R . .
C64 C -0.0308(7) 0.7474(7) 0.1163(6) 0.052(5) Uani 1 1 d U . .
H64A H 0.0051 0.7431 0.1177 0.062 Uiso 1 1 calc R . .
H64B H -0.0458 0.7136 0.1039 0.062 Uiso 1 1 calc R . .
C64A C 0.0133(6) 0.6807(7) 0.1937(6) 0.053(5) Uani 1 1 d U . .
H64C H 0.0134 0.6463 0.2107 0.064 Uiso 1 1 calc R . .
H64D H 0.0206 0.6722 0.1626 0.064 Uiso 1 1 calc R . .
C64C C 0.1903(7) 0.7190(8) -0.0337(7) 0.063(6) Uani 1 1 d U . .
H64E H 0.1800 0.7109 -0.0035 0.076 Uiso 1 1 calc R . .
H64F H 0.1823 0.7573 -0.0404 0.076 Uiso 1 1 calc R . .
C64B C 0.2524(9) 0.7444(10) 0.0457(8) 0.098(8) Uani 1 1 d DU . .
H64G H 0.2176 0.7551 0.0424 0.117 Uiso 1 1 calc R . .
H64H H 0.2548 0.7067 0.0565 0.117 Uiso 1 1 calc R . .
C65D C 0.5617(7) 0.2398(7) 0.3239(6) 0.051(5) Uani 1 1 d U . .
H65I H 0.5474 0.2716 0.3074 0.061 Uiso 1 1 calc R . .
H65J H 0.5976 0.2436 0.3257 0.061 Uiso 1 1 calc R . .
C65G C 0.2572(7) 0.2225(8) 0.5283(7) 0.067(6) Uani 1 1 d DU . .
H65K H 0.2340 0.1932 0.5193 0.081 Uiso 1 1 calc R . .
H65L H 0.2516 0.2335 0.5593 0.081 Uiso 1 1 calc R . .
C65E C 0.5471(6) 0.1891(8) 0.2969(7) 0.057(5) Uani 1 1 d U . .
H65M H 0.5689 0.1595 0.3085 0.068 Uiso 1 1 calc R . .
H65P H 0.5538 0.1957 0.2653 0.068 Uiso 1 1 calc R . .
C65F C 0.2463(7) 0.2704(7) 0.4971(6) 0.059(6) Uani 1 1 d DU . .
H65N H 0.2622 0.3031 0.5107 0.071 Uiso 1 1 calc R . .
H65O H 0.2107 0.2769 0.4936 0.071 Uiso 1 1 calc R . .
C65 C -0.0463(7) 0.7564(7) 0.1660(6) 0.049(5) Uani 1 1 d U . .
H65A H -0.0269 0.7862 0.1808 0.059 Uiso 1 1 calc R . .
H65B H -0.0812 0.7665 0.1647 0.059 Uiso 1 1 calc R . .
C65B C 0.2758(7) 0.7501(8) -0.0019(6) 0.056(5) Uani 1 1 d U . .
H65C H 0.2727 0.7875 -0.0134 0.067 Uiso 1 1 calc R . .
H65D H 0.3106 0.7398 0.0012 0.067 Uiso 1 1 calc R . .
C65C C 0.2462(7) 0.7116(8) -0.0325(7) 0.065(6) Uani 1 1 d U . .
H65E H 0.2544 0.6742 -0.0229 0.078 Uiso 1 1 calc R . .
H65F H 0.2559 0.7160 -0.0634 0.078 Uiso 1 1 calc R . .
C65A C -0.0378(7) 0.7060(8) 0.1923(7) 0.070(6) Uani 1 1 d U . .
H65G H -0.0617 0.6787 0.1799 0.084 Uiso 1 1 calc R . .
H65H H -0.0449 0.7133 0.2236 0.084 Uiso 1 1 calc R . .
O100 O 0.1526(7) 0.3973(10) 0.2820(7) 0.140(7) Uani 1 1 d U . .
C100 C 0.1185(11) 0.3647(11) 0.2605(10) 0.109(9) Uani 1 1 d DU . .
C101 C 0.1338(9) 0.3090(10) 0.2510(8) 0.091(8) Uani 1 1 d DU . .
C102 C 0.1424(13) 0.4520(17) 0.2778(13) 0.164(14) Uani 1 1 d DU . .
C103 C 0.1734(13) 0.4896(15) 0.3092(12) 0.167(14) Uani 1 1 d DU . .
O1W O 0.3662(5) 0.8002(6) 0.2669(5) 0.076(4) Uani 1 1 d U . .
O2W O 0.6701(8) 0.3300(9) 0.5910(8) 0.051(7) Uani 0.50 1 d PU . .

loop_
_atom_site_aniso_label
_atom_site_aniso_U_11
_atom_site_aniso_U_22
_atom_site_aniso_U_33
_atom_site_aniso_U_23
_atom_site_aniso_U_13
_atom_site_aniso_U_12
I1B 0.031(6) 0.055(8) 0.029(6) -0.005(5) -0.006(4) -0.001(4)
I2B 0.015(9) 0.062(11) 0.043(10) -0.004(7) -0.003(6) 0.003(6)
I3B 0.080(6) 0.067(6) 0.017(4) -0.002(3) 0.010(3) 0.017(4)
I4B 0.075(10) 0.060(10) 0.055(10) 0.000(6) -0.017(6) -0.009(6)
I5B 0.027(4) 0.070(6) 0.031(5) -0.001(3) 0.005(3) -0.002(3)
B1 0.031(6) 0.055(8) 0.029(6) -0.005(5) -0.006(4) -0.001(4)
F1 0.040(6) 0.076(7) 0.056(6) -0.009(5) -0.003(5) -0.005(5)
F2 0.057(6) 0.079(7) 0.044(6) -0.015(6) 0.004(5) 0.015(5)
F3 0.075(7) 0.096(8) 0.062(7) -0.017(6) -0.006(6) 0.014(6)
F4 0.065(7) 0.091(8) 0.065(7) -0.001(6) 0.013(6) -0.021(6)
B2 0.015(9) 0.062(11) 0.043(10) -0.004(7) -0.003(6) 0.003(6)
F5 0.110(9) 0.111(8) 0.142(9) -0.033(7) -0.015(7) 0.005(7)
F6 0.090(8) 0.148(9) 0.131(9) -0.042(8) 0.002(7) 0.005(7)
F7 0.082(8) 0.104(8) 0.114(8) 0.000(7) -0.008(7) -0.001(6)
F8 0.131(9) 0.174(10) 0.148(10) 0.018(8) 0.014(8) -0.027(8)
B3 0.080(6) 0.067(6) 0.017(4) -0.002(3) 0.010(3) 0.017(4)
F9 0.075(7) 0.078(7) 0.058(8) 0.006(6) 0.009(6) 0.007(6)
F10 0.118(9) 0.096(8) 0.069(8) -0.005(7) -0.014(7) 0.008(7)
F11 0.112(8) 0.084(8) 0.076(8) 0.014(7) 0.007(7) 0.005(7)
F12 0.139(10) 0.128(10) 0.130(10) -0.001(8) 0.039(8) -0.019(8)
B4 0.075(10) 0.060(10) 0.055(10) 0.000(6) -0.017(6) -0.009(6)
F13 0.104(8) 0.117(8) 0.078(8) 0.002(7) 0.002(6) -0.029(7)
F14 0.137(9) 0.125(9) 0.109(9) -0.022(8) -0.003(7) -0.012(7)
F15 0.243(15) 0.267(15) 0.255(15) -0.040(9) 0.048(10) -0.006(9)
F16 0.265(15) 0.243(15) 0.242(15) 0.000(10) -0.008(9) -0.014(9)
B5 0.027(4) 0.070(6) 0.031(5) -0.001(3) 0.005(3) -0.002(3)
F17 0.172(11) 0.167(11) 0.153(11) -0.007(9) 0.023(9) -0.009(8)
F18 0.139(10) 0.150(11) 0.161(11) -0.027(9) 0.017(8) 0.008(8)
F19 0.231(15) 0.238(15) 0.231(15) 0.018(10) 0.006(10) 0.001(9)
F20 0.258(17) 0.282(17) 0.280(17) -0.008(10) 0.028(10) -0.004(10)
O1D 0.035(6) 0.054(6) 0.015(5) 0.002(5) -0.014(4) 0.010(5)
O1G 0.030(5) 0.046(6) 0.014(5) 0.002(5) -0.002(4) -0.001(5)
O1F 0.034(6) 0.059(7) 0.017(5) 0.006(5) -0.012(5) -0.001(5)
C1G 0.032(6) 0.029(6) 0.028(6) -0.001(4) -0.001(4) -0.002(4)
C1E 0.034(6) 0.043(6) 0.036(6) 0.001(4) 0.003(4) -0.001(4)
C1D 0.032(6) 0.034(6) 0.023(6) 0.002(4) -0.008(4) 0.000(4)
O1E 0.024(5) 0.052(6) 0.017(5) -0.001(5) -0.004(4) -0.008(5)
C1F 0.034(6) 0.039(6) 0.031(6) 0.001(4) -0.003(4) 0.001(4)
I1 0.0500(9) 0.0760(11) 0.0675(10) 0.0235(8) 0.0236(7) 0.0020(7)
Cu1 0.0386(14) 0.0613(17) 0.0278(13) 0.0059(11) -0.0188(10) 0.0043(11)
O1 0.030(4) 0.037(4) 0.024(4) -0.003(3) -0.011(3) -0.002(3)
O1B 0.036(4) 0.045(5) 0.035(4) 0.006(4) -0.011(4) 0.006(3)
O1C 0.035(6) 0.055(7) 0.041(6) 0.010(5) 0.003(5) -0.002(5)
O1A 0.025(5) 0.055(7) 0.035(6) 0.002(5) -0.002(5) 0.002(5)
C1C 0.037(6) 0.042(6) 0.042(6) 0.005(4) 0.005(5) 0.003(4)
C1A 0.033(6) 0.040(6) 0.039(6) 0.006(4) 0.003(4) -0.001(4)
C1 0.033(6) 0.038(6) 0.032(6) 0.000(4) -0.005(4) 0.002(4)
C1B 0.040(6) 0.043(6) 0.036(6) 0.000(5) -0.007(4) -0.005(4)
I2 0.0434(8) 0.0702(10) 0.0556(9) 0.0157(8) 0.0179(7) 0.0130(7)
N2E 0.029(6) 0.046(7) 0.026(7) -0.007(6) 0.006(6) -0.012(5)
N2D 0.044(7) 0.052(7) 0.019(7) 0.000(6) -0.008(6) 0.007(6)
C2E 0.031(6) 0.044(6) 0.035(6) 0.005(4) 0.000(4) -0.006(4)
N2G 0.024(6) 0.050(7) 0.024(7) -0.008(6) 0.000(5) 0.001(5)
C2G 0.026(5) 0.032(6) 0.024(5) -0.003(4) -0.002(4) -0.003(4)
N2F 0.037(7) 0.046(7) 0.031(7) -0.003(6) -0.008(6) 0.004(6)
C2D 0.044(6) 0.046(6) 0.046(6) 0.002(5) 0.004(5) 0.002(4)
C2F 0.035(6) 0.036(6) 0.029(6) -0.001(4) -0.001(4) -0.002(4)
Cu2 0.0169(11) 0.0633(17) 0.0454(15) 0.0154(12) 0.0063(10) 0.0065(10)
N2C 0.028(6) 0.044(7) 0.034(7) 0.004(6) 0.003(6) 0.006(5)
C2C 0.031(6) 0.038(6) 0.039(6) -0.001(4) -0.002(4) -0.003(4)
N2A 0.022(6) 0.050(7) 0.039(7) 0.016(6) 0.009(6) 0.004(5)
N2B 0.039(7) 0.051(8) 0.046(8) 0.001(6) -0.006(6) 0.009(6)
C2 0.025(5) 0.036(6) 0.027(6) 0.002(4) -0.004(4) 0.001(4)
N2 0.050(7) 0.055(8) 0.045(8) 0.000(6) -0.006(6) -0.002(6)
C2A 0.037(6) 0.043(6) 0.039(6) 0.004(4) 0.003(4) 0.002(4)
C2B 0.051(7) 0.054(7) 0.050(7) -0.001(5) -0.004(5) -0.001(5)
Cu3 0.0382(13) 0.0632(16) 0.0157(12) 0.0017(11) -0.0113(9) 0.0070(11)
N3G 0.032(7) 0.055(8) 0.033(7) 0.001(6) 0.006(6) 0.010(6)
C3F 0.038(6) 0.046(6) 0.038(6) 0.004(4) 0.004(4) 0.000(4)
N3E 0.034(7) 0.063(8) 0.042(7) 0.010(6) 0.009(6) -0.001(6)
N3D 0.027(6) 0.054(8) 0.033(7) 0.003(6) 0.008(6) 0.006(6)
C3D 0.042(6) 0.043(6) 0.040(6) -0.001(5) 0.001(4) 0.001(4)
N3F 0.038(7) 0.060(8) 0.036(7) -0.004(6) 0.007(6) -0.003(6)
C3G 0.030(6) 0.037(6) 0.036(6) -0.003(4) 0.005(4) 0.006(4)
C3E 0.066(7) 0.073(7) 0.064(7) 0.004(5) 0.005(5) -0.006(5)
N3A 0.036(7) 0.055(8) 0.044(7) 0.007(6) 0.016(6) 0.002(6)
N3C 0.039(7) 0.073(8) 0.056(8) 0.018(7) 0.019(6) -0.001(6)
C3B 0.065(7) 0.065(7) 0.063(7) 0.000(5) 0.002(5) 0.002(5)
N3 0.037(7) 0.051(8) 0.034(7) 0.002(6) -0.004(6) 0.000(6)
N3B 0.053(8) 0.084(9) 0.065(8) 0.018(7) 0.007(7) 0.016(7)
C3A 0.042(6) 0.048(6) 0.045(6) 0.000(5) 0.007(5) -0.001(4)
C3 0.041(6) 0.043(6) 0.039(6) 0.000(4) 0.005(4) -0.002(4)
C3C 0.049(6) 0.052(7) 0.051(7) 0.001(5) 0.001(5) 0.001(5)
I3 0.097(4) 0.244(7) 0.100(4) -0.016(4) 0.002(3) -0.007(4)
I4 0.170(7) 0.375(13) 0.188(8) 0.166(8) 0.119(6) 0.175(8)
I5 0.37(2) 0.255(16) 0.213(14) 0.077(12) 0.200(15) 0.130(14)
Cu4 0.0223(11) 0.0601(15) 0.0153(11) -0.0020(10) 0.0017(8) -0.0017(10)
C4D 0.036(6) 0.040(6) 0.038(6) 0.000(4) -0.002(4) -0.002(4)
C4G 0.032(6) 0.038(6) 0.033(6) 0.001(4) 0.000(4) -0.002(4)
C4F 0.031(6) 0.037(6) 0.025(6) 0.003(4) 0.001(4) 0.002(4)
C4E 0.065(7) 0.080(8) 0.065(8) 0.001(5) 0.005(5) -0.008(5)
C4A 0.046(6) 0.053(6) 0.048(6) 0.002(5) 0.006(5) -0.002(5)
C4B 0.081(8) 0.082(8) 0.078(8) -0.002(5) -0.001(5) 0.003(5)
C4 0.038(6) 0.046(6) 0.038(6) 0.000(4) -0.002(4) 0.001(4)
C4C 0.043(6) 0.049(6) 0.047(6) -0.005(5) 0.003(5) 0.003(4)
C5G 0.029(6) 0.035(6) 0.026(6) 0.001(4) -0.003(4) 0.004(4)
C5D 0.049(6) 0.051(6) 0.045(6) 0.005(5) -0.003(5) -0.001(5)
C5E 0.070(8) 0.081(8) 0.073(8) 0.003(5) 0.005(5) -0.004(5)
C5F 0.038(6) 0.051(6) 0.043(6) 0.000(5) 0.004(4) -0.001(4)
C5A 0.052(7) 0.058(7) 0.051(7) 0.003(5) 0.011(5) 0.002(5)
C5 0.029(6) 0.037(6) 0.030(6) 0.000(4) -0.003(4) 0.002(4)
C5C 0.047(6) 0.053(7) 0.050(7) 0.000(5) 0.002(5) 0.000(5)
C5B 0.071(8) 0.074(8) 0.069(8) 0.000(5) -0.002(5) 0.000(5)
C6G 0.025(5) 0.031(6) 0.032(6) -0.001(4) 0.001(4) -0.005(4)
C6D 0.043(6) 0.047(6) 0.043(6) 0.001(5) 0.000(5) -0.004(4)
C6F 0.041(6) 0.047(6) 0.040(6) 0.002(5) 0.002(4) 0.002(4)
C6E 0.035(6) 0.047(6) 0.034(6) 0.001(4) -0.004(4) -0.001(4)
C6 0.026(5) 0.034(6) 0.024(5) 0.000(4) 0.003(4) 0.004(4)
C6A 0.032(6) 0.041(6) 0.045(6) 0.003(5) 0.006(4) 0.001(4)
C6B 0.065(7) 0.065(7) 0.061(7) 0.003(5) 0.002(5) 0.001(5)
C6C 0.043(6) 0.051(6) 0.050(6) 0.001(5) 0.004(5) 0.001(4)
C21F 0.028(5) 0.033(6) 0.032(6) 0.002(4) 0.000(4) -0.001(4)
C21G 0.040(6) 0.042(6) 0.041(6) 0.000(4) 0.004(5) 0.000(4)
C21E 0.033(6) 0.039(6) 0.030(6) 0.000(4) 0.003(4) -0.001(4)
C21D 0.049(6) 0.047(6) 0.043(6) 0.001(5) 0.000(5) 0.005(5)
C21A 0.036(6) 0.041(6) 0.041(6) 0.000(4) 0.002(5) 0.001(4)
C21C 0.036(6) 0.041(6) 0.041(6) 0.000(4) 0.006(5) -0.001(4)
C21 0.044(6) 0.048(6) 0.042(6) 0.000(5) 0.005(5) 0.001(4)
C21B 0.048(6) 0.045(6) 0.044(6) -0.001(5) 0.000(5) 0.005(4)
C23G 0.034(6) 0.041(6) 0.036(6) -0.004(4) 0.003(4) -0.003(4)
C23E 0.025(5) 0.029(5) 0.025(5) -0.001(4) 0.002(4) -0.004(4)
C23D 0.042(6) 0.047(6) 0.043(6) 0.002(5) 0.002(5) 0.003(4)
C23F 0.036(6) 0.039(6) 0.033(6) 0.003(4) -0.004(4) -0.003(4)
C23A 0.031(6) 0.032(6) 0.032(6) 0.002(4) -0.001(4) 0.002(4)
C23B 0.053(7) 0.054(7) 0.054(7) 0.001(5) 0.004(5) 0.002(5)
C23 0.041(6) 0.043(6) 0.041(6) 0.001(5) -0.001(4) -0.004(4)
C23C 0.046(6) 0.050(6) 0.048(6) -0.001(5) 0.004(5) 0.001(5)
C24D 0.042(6) 0.045(6) 0.040(6) -0.002(5) 0.002(4) 0.001(4)
C24E 0.034(6) 0.040(6) 0.033(6) -0.002(4) 0.000(4) 0.000(4)
C24G 0.051(7) 0.056(7) 0.054(7) -0.004(5) 0.001(5) 0.001(5)
C24F 0.038(6) 0.042(6) 0.039(6) 0.000(4) 0.000(4) 0.000(4)
C24A 0.038(6) 0.047(6) 0.045(6) 0.001(5) 0.003(5) 0.003(4)
C24B 0.064(7) 0.068(7) 0.064(7) 0.000(5) 0.005(5) 0.003(5)
C24 0.049(7) 0.056(7) 0.058(7) -0.002(5) -0.003(5) 0.003(5)
C24C 0.065(7) 0.067(7) 0.065(7) -0.001(5) 0.005(5) 0.002(5)
C25F 0.044(6) 0.048(6) 0.045(6) 0.001(5) 0.001(5) -0.002(4)
C25E 0.042(6) 0.049(6) 0.040(6) -0.004(5) 0.007(5) -0.001(4)
C25D 0.059(7) 0.062(7) 0.056(7) -0.004(5) 0.010(5) -0.001(5)
C25G 0.053(7) 0.056(7) 0.050(7) -0.006(5) 0.010(5) 0.003(5)
C25A 0.041(6) 0.050(6) 0.051(6) -0.003(5) -0.001(5) -0.001(4)
C25 0.063(7) 0.070(7) 0.069(7) 0.002(5) 0.004(5) 0.004(5)
C25C 0.069(7) 0.076(8) 0.072(8) 0.001(5) 0.013(5) -0.003(5)
C25B 0.086(8) 0.088(8) 0.085(9) 0.001(5) 0.011(5) 0.001(5)
C26E 0.038(6) 0.043(6) 0.034(6) -0.001(4) 0.004(4) -0.003(4)
C26G 0.049(6) 0.051(6) 0.049(6) -0.009(5) 0.007(5) 0.002(5)
C26F 0.050(6) 0.054(7) 0.054(7) 0.001(5) 0.002(5) -0.002(5)
C26D 0.046(6) 0.053(7) 0.051(7) -0.001(5) 0.004(5) 0.006(5)
C26A 0.044(6) 0.047(6) 0.046(6) -0.001(5) 0.004(5) 0.001(4)
C26 0.075(8) 0.074(8) 0.078(8) 0.002(5) 0.000(5) -0.003(5)
C26C 0.085(8) 0.081(8) 0.081(8) 0.004(5) 0.010(5) -0.003(5)
C26B 0.083(8) 0.085(8) 0.085(8) 0.000(5) 0.004(5) 0.009(5)
C27E 0.038(6) 0.043(6) 0.037(6) 0.002(4) 0.001(4) 0.000(4)
C27G 0.051(6) 0.050(7) 0.052(7) -0.006(5) 0.002(5) -0.003(5)
C27D 0.048(6) 0.050(6) 0.047(6) -0.001(5) 0.001(5) 0.005(5)
C27F 0.047(6) 0.051(6) 0.046(6) 0.002(5) -0.003(5) -0.002(5)
C27A 0.036(6) 0.042(6) 0.042(6) 0.002(5) 0.003(4) 0.001(4)
C27B 0.054(7) 0.056(7) 0.054(7) 0.002(5) 0.000(5) 0.006(5)
C27C 0.090(9) 0.088(9) 0.087(9) 0.006(5) 0.008(5) 0.001(5)
C27 0.068(7) 0.068(7) 0.069(7) 0.006(5) 0.002(5) -0.007(5)
C28E 0.033(6) 0.037(6) 0.028(6) 0.001(4) 0.005(4) -0.003(4)
C28G 0.040(6) 0.043(6) 0.036(6) -0.002(4) 0.005(4) -0.004(4)
C28D 0.041(6) 0.043(6) 0.038(6) 0.002(5) 0.000(4) 0.004(4)
C28F 0.047(6) 0.045(6) 0.043(6) 0.003(5) 0.005(5) -0.002(4)
C28C 0.069(7) 0.072(7) 0.069(7) 0.004(5) 0.010(5) 0.000(5)
C28A 0.027(5) 0.032(6) 0.033(6) 0.002(4) -0.001(4) 0.003(4)
C28B 0.053(6) 0.052(7) 0.049(7) -0.001(5) 0.004(5) 0.003(5)
C28 0.058(7) 0.057(7) 0.057(7) 0.002(5) 0.000(5) -0.003(5)
C31D 0.052(6) 0.049(7) 0.047(6) 0.003(5) 0.007(5) 0.001(5)
C31E 0.065(7) 0.072(7) 0.066(7) 0.009(5) 0.011(5) 0.000(5)
C31F 0.059(7) 0.060(7) 0.056(7) 0.002(5) 0.007(5) -0.003(5)
C31G 0.035(6) 0.041(6) 0.037(6) 0.000(4) -0.003(4) 0.000(4)
C31B 0.067(7) 0.073(8) 0.071(8) 0.002(5) 0.011(5) 0.000(5)
C31C 0.081(8) 0.083(8) 0.085(8) 0.003(5) 0.012(5) 0.005(5)
C31 0.051(7) 0.056(7) 0.052(7) 0.001(5) 0.006(5) -0.001(5)
C31A 0.057(7) 0.055(7) 0.057(7) 0.001(5) 0.007(5) 0.002(5)
C41G 0.033(6) 0.041(6) 0.034(6) 0.006(4) 0.004(4) -0.001(4)
C41F 0.053(6) 0.055(7) 0.047(7) -0.002(5) 0.002(5) -0.001(5)
C41D 0.040(6) 0.040(6) 0.033(6) 0.003(4) -0.002(4) -0.003(4)
C41E 0.083(9) 0.093(9) 0.090(9) 0.003(5) 0.008(5) -0.004(5)
C41 0.046(6) 0.050(6) 0.038(6) 0.001(5) 0.002(5) 0.000(5)
C41A 0.035(6) 0.050(6) 0.039(6) 0.000(5) 0.005(4) 0.000(4)
C41C 0.049(7) 0.056(7) 0.054(7) -0.004(5) -0.001(5) 0.002(5)
C41B 0.101(9) 0.097(9) 0.094(9) -0.002(5) 0.005(5) 0.001(5)
C42F 0.053(6) 0.058(7) 0.046(7) 0.004(5) 0.002(5) 0.000(5)
C42D 0.051(6) 0.053(6) 0.043(6) 0.007(5) -0.002(5) -0.004(5)
C42G 0.050(6) 0.057(7) 0.053(7) -0.002(5) 0.003(5) 0.003(5)
C42 0.069(7) 0.076(8) 0.068(8) -0.002(5) 0.003(5) 0.008(5)
C42A 0.057(7) 0.070(7) 0.061(7) 0.003(5) 0.005(5) 0.006(5)
C42B 0.140(12) 0.140(12) 0.139(12) 0.001(5) 0.010(5) -0.002(5)
C42C 0.128(11) 0.132(12) 0.136(12) 0.002(5) 0.006(5) 0.001(5)
C42E 0.115(10) 0.117(10) 0.115(10) 0.004(5) 0.006(5) -0.004(5)
C43F 0.066(7) 0.067(7) 0.059(7) -0.003(5) 0.009(5) 0.001(5)
C43D 0.066(7) 0.066(7) 0.058(7) 0.000(5) 0.001(5) -0.002(5)
C43G 0.051(7) 0.058(7) 0.055(7) -0.002(5) 0.000(5) 0.000(5)
C43E 0.153(13) 0.159(13) 0.152(13) 0.003(5) 0.013(5) -0.003(5)
C43 0.087(8) 0.087(8) 0.081(8) 0.000(5) 0.004(5) 0.000(5)
C43A 0.062(7) 0.071(7) 0.064(7) 0.001(5) 0.006(5) 0.002(5)
C43B 0.118(11) 0.119(11) 0.114(11) 0.000(5) 0.010(5) 0.001(5)
C43C 0.138(12) 0.145(12) 0.140(12) -0.006(5) 0.010(5) 0.003(5)
C44D 0.067(7) 0.069(7) 0.066(7) -0.001(5) 0.003(5) 0.001(5)
C44F 0.050(6) 0.055(7) 0.045(6) 0.001(5) 0.001(5) -0.002(5)
C44G 0.084(8) 0.087(8) 0.082(8) 0.011(5) 0.007(5) 0.001(5)
C44E 0.123(11) 0.127(11) 0.128(11) 0.001(5) 0.007(5) 0.001(5)
C44A 0.059(7) 0.067(7) 0.062(7) 0.001(5) 0.003(5) 0.005(5)
C44 0.077(8) 0.085(8) 0.075(8) 0.002(5) 0.007(5) 0.001(5)
C44B 0.133(12) 0.133(12) 0.131(12) -0.001(5) 0.008(5) 0.000(5)
C44C 0.108(10) 0.113(10) 0.109(10) 0.003(5) 0.008(5) 0.000(5)
C61G 0.037(6) 0.043(6) 0.033(6) 0.000(4) 0.004(4) 0.003(4)
C61F 0.040(6) 0.049(6) 0.042(6) 0.001(5) 0.004(4) -0.002(4)
C61E 0.051(6) 0.054(7) 0.043(6) 0.002(5) 0.004(5) 0.003(5)
C61D 0.042(6) 0.051(6) 0.045(6) 0.003(5) 0.001(5) 0.002(4)
C61C 0.068(7) 0.070(7) 0.068(8) 0.002(5) 0.008(5) 0.000(5)
C61 0.039(6) 0.046(6) 0.039(6) -0.001(5) -0.001(4) 0.000(4)
C61B 0.076(8) 0.080(8) 0.076(8) 0.006(5) 0.005(5) 0.001(5)
C61A 0.049(6) 0.053(7) 0.045(6) 0.002(5) 0.006(5) 0.005(5)
C63F 0.058(7) 0.062(7) 0.056(7) 0.000(5) 0.008(5) -0.002(5)
C63E 0.050(6) 0.058(7) 0.051(7) 0.008(5) 0.009(5) 0.001(5)
C63G 0.057(7) 0.062(7) 0.055(7) -0.002(5) 0.010(5) 0.001(5)
C63D 0.043(6) 0.046(6) 0.039(6) 0.004(5) 0.005(4) 0.004(4)
C63A 0.051(7) 0.058(7) 0.051(7) 0.002(5) 0.012(5) 0.004(5)
C63 0.041(6) 0.050(6) 0.040(6) 0.002(5) 0.007(4) 0.002(4)
C63C 0.061(7) 0.065(7) 0.068(7) 0.005(5) 0.010(5) 0.004(5)
C63B 0.091(9) 0.097(9) 0.096(9) 0.000(5) 0.012(5) 0.000(5)
C64F 0.062(7) 0.065(7) 0.057(7) 0.001(5) 0.005(5) -0.001(5)
C64D 0.041(6) 0.050(6) 0.041(6) 0.002(5) 0.002(4) 0.001(4)
C64E 0.056(7) 0.062(7) 0.055(7) 0.003(5) 0.002(5) -0.001(5)
C64G 0.076(8) 0.076(8) 0.074(8) -0.003(5) 0.009(5) 0.001(5)
C64 0.049(6) 0.055(7) 0.051(7) 0.000(5) 0.005(5) 0.003(5)
C64A 0.054(7) 0.055(7) 0.051(7) -0.003(5) 0.006(5) 0.003(5)
C64C 0.061(7) 0.066(7) 0.064(7) 0.002(5) 0.010(5) 0.004(5)
C64B 0.096(9) 0.099(9) 0.099(9) 0.000(5) 0.010(5) 0.003(5)
C65D 0.048(6) 0.054(7) 0.050(6) -0.001(5) 0.008(5) 0.008(5)
C65G 0.064(7) 0.070(7) 0.067(7) 0.002(5) 0.006(5) 0.000(5)
C65E 0.051(7) 0.062(7) 0.057(7) 0.002(5) 0.001(5) -0.003(5)
C65F 0.056(7) 0.064(7) 0.058(7) 0.002(5) 0.012(5) -0.001(5)
C65 0.045(6) 0.056(7) 0.047(6) 0.001(5) 0.005(5) 0.003(5)
C65B 0.054(7) 0.061(7) 0.054(7) 0.005(5) 0.008(5) 0.008(5)
C65C 0.062(7) 0.068(7) 0.066(7) 0.003(5) 0.007(5) 0.005(5)
C65A 0.069(7) 0.071(8) 0.069(8) 0.000(5) 0.005(5) 0.002(5)
O100 0.128(10) 0.152(11) 0.137(11) 0.017(9) 0.004(8) -0.002(8)
C100 0.108(10) 0.112(10) 0.108(10) 0.000(5) 0.013(5) -0.007(5)
C101 0.090(9) 0.094(9) 0.090(9) -0.001(5) 0.011(5) -0.002(5)
C102 0.164(14) 0.164(14) 0.163(15) -0.001(5) 0.016(5) 0.001(5)
C103 0.164(14) 0.168(14) 0.168(14) -0.003(5) 0.014(5) -0.001(5)
O1W 0.069(7) 0.096(8) 0.061(7) -0.005(7) 0.002(6) 0.012(6)
O2W 0.045(10) 0.056(10) 0.053(10) 0.000(8) 0.004(8) -0.003(8)

loop_
_atom_type_symbol
_atom_type_description
_atom_type_scat_dispersion_real
_atom_type_scat_dispersion_imag
_atom_type_scat_source
C C 0.0033 0.0016 'International Tables Vol C Tables 4.2.6.8 and 6.1.1.4'
H H 0.0000 0.0000 'International Tables Vol C Tables 4.2.6.8 and 6.1.1.4'
B B 0.0013 0.0007 'International Tables Vol C Tables 4.2.6.8 and 6.1.1.4'
N N 0.0061 0.0033 'International Tables Vol C Tables 4.2.6.8 and 6.1.1.4'
O O 0.0106 0.0060 'International Tables Vol C Tables 4.2.6.8 and 6.1.1.4'
F F 0.0171 0.0103 'International Tables Vol C Tables 4.2.6.8 and 6.1.1.4'
Cu Cu 0.3201 1.2651 'International Tables Vol C Tables 4.2.6.8 and 6.1.1.4'
I I -0.4742 1.8119 'International Tables Vol C Tables 4.2.6.8 and 6.1.1.4'

loop_
_geom_angle_atom_site_label_1
_geom_angle_atom_site_label_2
_geom_angle_atom_site_label_3
_geom_angle
F3 I1B F4 113.3(9)
F3 I1B F1 112.6(9)
F4 I1B F1 109.1(8)
F3 I1B F2 108.4(8)
F4 I1B F2 107.0(9)
F1 I1B F2 106.1(8)
F5 I2B F7 115.3(12)
F5 I2B F8 107.9(12)
F7 I2B F8 111.0(12)
F5 I2B F6 110.7(11)
F7 I2B F6 109.1(11)
F8 I2B F6 102.0(12)
F11 I3B F9 111.1(9)
F11 I3B F10 108.2(9)
F9 I3B F10 108.6(8)
F11 I3B F12 112.7(9)
F9 I3B F12 107.9(9)
F10 I3B F12 108.2(9)
F15 I4B F16 114.4(15)
F15 I4B F14 110.2(13)
F16 I4B F14 107.0(13)
F15 I4B F13 111.4(13)
F16 I4B F13 106.2(12)
F14 I4B F13 107.2(11)
F17 I5B F19 112.2(12)
F17 I5B F20 113.2(13)
F19 I5B F20 112.4(13)
F17 I5B F18 106.2(11)
F19 I5B F18 105.2(11)
F20 I5B F18 107.0(12)
C1D O1D Cu3 126.9(9)
C1G O1G Cu4 126.9(10)
C1F O1F Cu3 127.7(10)
O1G C1G C2G 125.0(14)
O1G C1G C6G 116.5(13)
C2G C1G C6G 118.5(14)
O1E C1E C6E 116.8(14)
O1E C1E C2E 126.8(15)
C6E C1E C2E 116.3(15)
O1D C1D C6D 115.4(14)
O1D C1D C2D 124.9(14)
C6D C1D C2D 119.7(15)
C1E O1E Cu4 126.4(10)
O1F C1F C6F 118.2(15)
O1F C1F C2F 123.7(14)
C6F C1F C2F 117.9(15)
O1 Cu1 O1B 159.3(5)
O1 Cu1 N2B 89.9(5)
O1B Cu1 N2B 95.1(5)
O1 Cu1 N2 94.2(5)
O1B Cu1 N2 93.4(5)
N2B Cu1 N2 144.4(6)
C1 O1 Cu1 127.1(10)
C1B O1B Cu1 124.8(10)
C1C O1C Cu2 127.1(11)
C1A O1A Cu2 126.1(10)
O1C C1C C2C 125.6(16)
O1C C1C C6C 116.9(15)
C2C C1C C6C 117.5(15)
O1A C1A C2A 124.0(16)
O1A C1A C6A 116.6(14)
C2A C1A C6A 119.4(15)
O1 C1 C2 125.2(14)
O1 C1 C6 114.7(14)
C2 C1 C6 120.0(15)
O1B C1B C2B 129.1(16)
O1B C1B C6B 112.8(16)
C2B C1B C6B 118.1(18)
C21E N2E C23E 117.4(13)
C21E N2E Cu4 123.5(12)
C23E N2E Cu4 119.1(10)
C21D N2D C23D 121.9(15)
C21D N2D Cu3 120.2(12)
C23D N2D Cu3 117.9(11)
C3E C2E C1E 121.4(17)
C3E C2E C21E 117.1(16)
C1E C2E C21E 121.4(15)
C21G N2G C23G 115.0(14)
C21G N2G Cu4 125.1(12)
C23G N2G Cu4 119.8(10)
C3G C2G C1G 118.8(14)
C3G C2G C21G 118.9(14)
C1G C2G C21G 122.3(14)
C21F N2F C23F 114.2(13)
C21F N2F Cu3 122.7(11)
C23F N2F Cu3 123.0(10)
C1D C2D C21D 122.5(17)
C1D C2D C3D 118.3(15)
C21D C2D C3D 119.0(16)
C21F C2F C3F 117.6(14)
C21F C2F C1F 124.0(15)
C3F C2F C1F 118.4(14)
O1A Cu2 O1C 157.9(5)
O1A Cu2 N2A 95.0(5)
O1C Cu2 N2A 92.0(5)
O1A Cu2 N2C 93.5(5)
O1C Cu2 N2C 92.0(5)
N2A Cu2 N2C 146.8(5)
C21C N2C C23C 117.2(14)
C21C N2C Cu2 124.5(12)
C23C N2C Cu2 118.2(11)
C21C C2C C3C 117.0(16)
C21C C2C C1C 123.4(15)
C3C C2C C1C 119.6(16)
C21A N2A C23A 117.3(14)
C21A N2A Cu2 121.7(12)
C23A N2A Cu2 121.0(11)
C21B N2B C23B 115.2(15)
C21B N2B Cu1 123.3(12)
C23B N2B Cu1 121.5(12)
C1 C2 C3 119.3(14)
C1 C2 C21 124.2(15)
C3 C2 C21 116.4(14)
C21 N2 C23 115.4(15)
C21 N2 Cu1 123.3(12)
C23 N2 Cu1 121.1(11)
C1A C2A C21A 125.6(16)
C1A C2A C3A 118.1(16)
C21A C2A C3A 116.3(15)
C1B C2B C3B 121.3(17)
C1B C2B C21B 122.4(18)
C3B C2B C21B 116.2(17)
O1D Cu3 O1F 161.1(5)
O1D Cu3 N2F 92.3(5)
O1F Cu3 N2F 94.5(5)
O1D Cu3 N2D 93.8(5)
O1F Cu3 N2D 89.0(5)
N2F Cu3 N2D 150.4(6)
C63G N3G C31G 110.7(13)
C63G N3G C61G 114.3(13)
C31G N3G C61G 112.5(12)
C63G N3G H3G 106.2
C31G N3G H3G 106.2
C61G N3G H3G 106.2
C4F C3F C2F 125.0(15)
C4F C3F H3FA 117.5
C2F C3F H3FA 117.5
C61E N3E C63E 117.6(14)
C61E N3E C31E 112.0(14)
C63E N3E C31E 108.1(13)
C61E N3E H3E 106.1
C63E N3E H3E 106.1
C31E N3E H3E 106.1
C63D N3D C61D 111.2(12)
C63D N3D C31D 112.8(13)
C61D N3D C31D 111.1(13)
C63D N3D H3D 107.1
C61D N3D H3D 107.1
C31D N3D H3D 107.1
C4D C3D C2D 123.4(17)
C4D C3D H3DA 118.3
C2D C3D H3DA 118.3
C31F N3F C61F 112.2(14)
C31F N3F C63F 110.0(13)
C61F N3F C63F 112.1(13)
C31F N3F H3F 107.4
C61F N3F H3F 107.4
C63F N3F H3F 107.4
C4G C3G C2G 123.5(15)
C4G C3G H3GA 118.2
C2G C3G H3GA 118.2
C2E C3E C4E 124(2)
C2E C3E H3EA 118.2
C4E C3E H3EA 118.2
C61A N3A C63A 110.2(12)
C61A N3A C31A 111.5(13)
C63A N3A C31A 111.0(13)
C61A N3A H3AB 108.0
C63A N3A H3AB 108.0
C31A N3A H3AB 108.0
C61C N3C C63C 112.2(15)
C61C N3C C31C 113.0(16)
C63C N3C C31C 109.9(14)
C61C N3C H3C 107.1
C63C N3C H3C 107.1
C31C N3C H3C 107.1
C4B C3B C2B 122(2)
C4B C3B H3BA 119.1
C2B C3B H3BA 119.1
C63 N3 C61 113.2(13)
C63 N3 C31 111.7(13)
C61 N3 C31 111.3(13)
C63 N3 H3 106.7
C61 N3 H3 106.7
C31 N3 H3 106.7
C61B N3B C31B 113.7(17)
C61B N3B C63B 107.5(16)
C31B N3B C63B 115.0(16)
C61B N3B H3B 106.7
C31B N3B H3B 106.7
C63B N3B H3B 106.7
C4A C3A C2A 123.0(16)
C4A C3A H3AA 118.5
C2A C3A H3AA 118.5
C4 C3 C2 121.4(15)
C4 C3 H3A 119.3
C2 C3 H3A 119.3
C4C C3C C2C 122.6(17)
C4C C3C H3CA 118.7
C2C C3C H3CA 118.7
O1G Cu4 O1E 154.4(5)
O1G Cu4 N2G 94.3(5)
O1E Cu4 N2G 95.6(5)
O1G Cu4 N2E 92.9(5)
O1E Cu4 N2E 94.4(5)
N2G Cu4 N2E 140.2(5)
C3D C4D C5D 117.9(17)
C3D C4D C41D 126.1(16)
C5D C4D C41D 116.0(14)
C3G C4G C5G 116.8(14)
C3G C4G C41G 124.7(14)
C5G C4G C41G 118.6(14)
C3F C4F C5F 116.2(15)
C3F C4F C41F 127.3(15)
C5F C4F C41F 116.4(14)
C3E C4E C5E 118(2)
C3E C4E C41E 125(2)
C5E C4E C41E 117(2)
C3A C4A C5A 117.6(17)
C3A C4A C41A 123.4(16)
C5A C4A C41A 119.0(17)
C5B C4B C3B 115(2)
C5B C4B C41B 126(2)
C3B C4B C41B 119(2)
C3 C4 C5 116.6(16)
C3 C4 C41 122.8(15)
C5 C4 C41 120.6(14)
C3C C4C C5C 118.1(17)
C3C C4C C41C 125.1(16)
C5C C4C C41C 116.3(16)
C6G C5G C4G 122.5(15)
C6G C5G H5GA 118.7
C4G C5G H5GA 118.7
C6D C5D C4D 122.2(16)
C6D C5D H5DA 118.9
C4D C5D H5DA 118.9
C4E C5E C6E 119(2)
C4E C5E H5EA 120.5
C6E C5E H5EA 120.5
C6F C5F C4F 121.0(15)
C6F C5F H5FA 119.5
C4F C5F H5FA 119.5
C4A C5A C6A 122.0(18)
C4A C5A H5AA 119.0
C6A C5A H5AA 119.0
C6 C5 C4 124.0(15)
C6 C5 H5A 118.0
C4 C5 H5A 118.0
C6C C5C C4C 121.1(18)
C6C C5C H5CA 119.5
C4C C5C H5CA 119.5
C4B C5B C6B 128(2)
C4B C5B H5BA 115.8
C6B C5B H5BA 115.8
C5G C6G C1G 119.7(14)
C5G C6G C61G 123.4(15)
C1G C6G C61G 116.8(13)
C1D C6D C5D 118.4(16)
C1D C6D C61D 117.6(16)
C5D C6D C61D 124.1(16)
C5F C6F C1F 121.4(16)
C5F C6F C61F 122.0(15)
C1F C6F C61F 116.6(16)
C1E C6E C5E 121.3(16)
C1E C6E C61E 116.6(15)
C5E C6E C61E 122.1(17)
C5 C6 C1 118.6(14)
C5 C6 C61 122.2(14)
C1 C6 C61 119.1(15)
C5A C6A C1A 120.0(15)
C5A C6A C61A 123.7(16)
C1A C6A C61A 116.3(15)
C61B C6B C5B 126(2)
C61B C6B C1B 119(2)
C5B C6B C1B 115.5(18)
C5C C6C C1C 120.8(17)
C5C C6C C61C 122.6(18)
C1C C6C C61C 116.6(16)
N2F C21F C2F 126.9(15)
N2F C21F H21E 116.5
C2F C21F H21E 116.5
N2G C21G C2G 125.3(16)
N2G C21G H21F 117.4
C2G C21G H21F 117.4
N2E C21E C2E 127.4(15)
N2E C21E H21G 116.3
C2E C21E H21G 116.3
N2D C21D C2D 130.1(17)
N2D C21D H21H 115.0
C2D C21D H21H 115.0
N2A C21A C2A 127.2(16)
N2A C21A H21A 116.4
C2A C21A H21A 116.4
N2C C21C C2C 126.2(16)
N2C C21C H21B 116.9
C2C C21C H21B 116.9
N2 C21 C2 125.8(16)
N2 C21 H21C 117.1
C2 C21 H21C 117.1
N2B C21B C2B 125.0(17)
N2B C21B H21D 117.5
C2B C21B H21D 117.5
C28G C23G C24G 117.6(16)
C28G C23G N2G 119.5(14)
C24G C23G N2G 122.9(15)
C28E C23E C24E 119.2(15)
C28E C23E N2E 118.8(14)
C24E C23E N2E 121.9(14)
C28D C23D N2D 119.8(15)
C28D C23D C24D 120.2(16)
N2D C23D C24D 119.9(16)
C28F C23F C24F 120.1(16)
C28F C23F N2F 121.7(15)
C24F C23F N2F 118.2(15)
C28A C23A N2A 121.1(14)
C28A C23A C24A 117.9(15)
N2A C23A C24A 121.0(15)
C24B C23B N2B 121.1(19)
C24B C23B C28B 120.7(19)
N2B C23B C28B 118.2(17)
C24 C23 C28 121.1(17)
C24 C23 N2 121.1(17)
C28 C23 N2 117.7(16)
C28C C23C C24C 119.5(19)
C28C C23C N2C 120.7(17)
C24C C23C N2C 119.8(16)
C25D C24D C23D 120.6(18)
C25D C24D H24E 119.7
C23D C24D H24E 119.7
C23E C24E C25E 119.2(16)
C23E C24E H24F 120.4
C25E C24E H24F 120.4
C25G C24G C23G 118.7(17)
C25G C24G H24G 120.6
C23G C24G H24G 120.6
C23F C24F C25F 118.3(16)
C23F C24F H24H 120.9
C25F C24F H24H 120.9
C25A C24A C23A 121.3(17)
C25A C24A H24A 119.4
C23A C24A H24A 119.4
C23B C24B C25B 121(2)
C23B C24B H24B 119.3
C25B C24B H24B 119.3
C23 C24 C25 118.6(19)
C23 C24 H24C 120.7
C25 C24 H24C 120.7
C23C C24C C25C 115.8(19)
C23C C24C H24D 122.1
C25C C24C H24D 122.1
C26F C25F C24F 120.0(17)
C26F C25F H25E 120.0
C24F C25F H25E 120.0
C26E C25E C24E 120.8(17)
C26E C25E H25F 119.6
C24E C25E H25F 119.6
C26D C25D C24D 118.5(18)
C26D C25D H25G 120.7
C24D C25D H25G 120.7
C26G C25G C24G 121.9(19)
C26G C25G H25H 119.0
C24G C25G H25H 119.0
C24A C25A C26A 121.3(17)
C24A C25A H25A 119.4
C26A C25A H25A 119.4
C26 C25 C24 120(2)
C26 C25 H25B 119.9
C24 C25 H25B 119.9
C26C C25C C24C 124(2)
C26C C25C H25C 118.1
C24C C25C H25C 118.1
C24B C25B C26B 116(2)
C24B C25B H25D 121.9
C26B C25B H25D 121.9
C25E C26E C27E 122.5(17)
C25E C26E H26E 118.8
C27E C26E H26E 118.8
C25G C26G C27G 121.5(19)
C25G C26G H26F 119.3
C27G C26G H26F 119.3
C27F C26F C25F 120.1(18)
C27F C26F H26G 120.0
C25F C26F H26G 120.0
C25D C26D C27D 119.8(17)
C25D C26D H26H 120.1
C27D C26D H26H 120.1
C27A C26A C25A 119.1(17)
C27A C26A H26A 120.4
C25A C26A H26A 120.4
C25 C26 C27 121(2)
C25 C26 H26B 119.5
C27 C26 H26B 119.5
C25C C26C C27C 118(2)
C25C C26C H26C 120.8
C27C C26C H26C 120.8
C27B C26B C25B 122(2)
C27B C26B H26D 119.1
C25B C26B H26D 119.1
C26E C27E C28E 117.8(16)
C26E C27E H27E 121.1
C28E C27E H27E 121.1
C26G C27G C28G 119.6(17)
C26G C27G H27F 120.2
C28G C27G H27F 120.2
C28D C27D C26D 122.5(18)
C28D C27D H27G 118.7
C26D C27D H27G 118.7
C26F C27F C28F 121.2(18)
C26F C27F H27H 119.4
C28F C27F H27H 119.4
C26A C27A C28A 119.5(16)
C26A C27A H27A 120.2
C28A C27A H27A 120.2
C26B C27B C28B 121(2)
C26B C27B H27B 119.7
C28B C27B H27B 119.7
C26C C27C C28C 122(2)
C26C C27C H27C 118.8
C28C C27C H27C 118.8
C26 C27 C28 121(2)
C26 C27 H27D 119.7
C28 C27 H27D 119.7
C23E C28E C27E 120.5(15)
C23E C28E H28E 119.8
C27E C28E H28E 119.8
C27G C28G C23G 120.6(16)
C27G C28G H28F 119.7
C23G C28G H28F 119.7
C27D C28D C23D 118.3(16)
C27D C28D H28G 120.8
C23D C28D H28G 120.8
C23F C28F C27F 120.4(17)
C23F C28F H28H 119.8
C27F C28F H28H 119.8
C23C C28C C27C 120(2)
C23C C28C H28A 120.2
C27C C28C H28A 120.2
C23A C28A C27A 120.8(15)
C23A C28A H28B 119.6
C27A C28A H28B 119.6
C27B C28B C23B 119.1(18)
C27B C28B H28C 120.5
C23B C28B H28C 120.5
C27 C28 C23 118.2(19)
C27 C28 H28D 120.9
C23 C28 H28D 120.9
N3D C31D H31M 109.5
N3D C31D H31N 109.5
H31M C31D H31N 109.5
N3D C31D H31O 109.5
H31M C31D H31O 109.5
H31N C31D H31O 109.5
N3E C31E H31P 109.5
N3E C31E H31Q 109.5
H31P C31E H31Q 109.5
N3E C31E H31R 109.5
H31P C31E H31R 109.5
H31Q C31E H31R 109.5
N3F C31F H31S 109.5
N3F C31F H31T 109.5
H31S C31F H31T 109.5
N3F C31F H31U 109.5
H31S C31F H31U 109.5
H31T C31F H31U 109.5
N3G C31G H31V 109.5
N3G C31G H31W 109.5
H31V C31G H31W 109.5
N3G C31G H31X 109.5
H31V C31G H31X 109.5
H31W C31G H31X 109.5
N3B C31B H31A 109.5
N3B C31B H31B 109.5
H31A C31B H31B 109.5
N3B C31B H31C 109.5
H31A C31B H31C 109.5
H31B C31B H31C 109.5
N3C C31C H31D 109.5
N3C C31C H31E 109.5
H31D C31C H31E 109.5
N3C C31C H31F 109.5
H31D C31C H31F 109.5
H31E C31C H31F 109.5
N3 C31 H31G 109.5
N3 C31 H31H 109.5
H31G C31 H31H 109.5
N3 C31 H31I 109.5
H31G C31 H31I 109.5
H31H C31 H31I 109.5
N3A C31A H31J 109.5
N3A C31A H31K 109.5
H31J C31A H31K 109.5
N3A C31A H31L 109.5
H31J C31A H31L 109.5
H31K C31A H31L 109.5
C43G C41G C4G 110.3(14)
C43G C41G C42G 110.0(14)
C4G C41G C42G 111.6(14)
C43G C41G C44G 108.8(15)
C4G C41G C44G 108.7(14)
C42G C41G C44G 107.3(14)
C4F C41F C44F 111.2(15)
C4F C41F C43F 109.7(15)
C44F C41F C43F 112.1(16)
C4F C41F C42F 108.7(14)
C44F C41F C42F 107.3(15)
C43F C41F C42F 107.7(15)
C44D C41D C43D 110.0(15)
C44D C41D C4D 110.7(15)
C43D C41D C4D 110.0(14)
C44D C41D C42D 107.7(14)
C43D C41D C42D 109.0(14)
C4D C41D C42D 109.5(13)
C44E C41E C42E 111(2)
C44E C41E C43E 103(2)
C42E C41E C43E 120(2)
C44E C41E C4E 108(2)
C42E C41E C4E 107(2)
C43E C41E C4E 108(2)
C4 C41 C44 112.3(15)
C4 C41 C43 109.2(16)
C44 C41 C43 106.6(16)
C4 C41 C42 111.8(15)
C44 C41 C42 107.0(16)
C43 C41 C42 109.9(16)
C42A C41A C4A 112.6(15)
C42A C41A C44A 111.2(15)
C4A C41A C44A 109.4(14)
C42A C41A C43A 108.7(14)
C4A C41A C43A 105.7(14)
C44A C41A C43A 109.0(15)
C42C C41C C43C 112(2)
C42C C41C C44C 109.5(18)
C43C C41C C44C 108.2(19)
C42C C41C C4C 111.2(17)
C43C C41C C4C 108.1(17)
C44C C41C C4C 108.1(17)
C42B C41B C43B 114(3)
C42B C41B C4B 106(2)
C43B C41B C4B 109(2)
C42B C41B C44B 105(2)
C43B C41B C44B 109(2)
C4B C41B C44B 113(2)
C41F C42F H42M 109.5
C41F C42F H42N 109.5
H42M C42F H42N 109.5
C41F C42F H42O 109.5
H42M C42F H42O 109.5
H42N C42F H42O 109.5
C41D C42D H42P 109.5
C41D C42D H42Q 109.5
H42P C42D H42Q 109.5
C41D C42D H42R 109.5
H42P C42D H42R 109.5
H42Q C42D H42R 109.5
C41G C42G H42S 109.5
C41G C42G H42T 109.5
H42S C42G H42T 109.5
C41G C42G H42U 109.5
H42S C42G H42U 109.5
H42T C42G H42U 109.5
C41 C42 H42A 109.5
C41 C42 H42B 109.5
H42A C42 H42B 109.5
C41 C42 H42C 109.5
H42A C42 H42C 109.5
H42B C42 H42C 109.5
C41A C42A H42D 109.5
C41A C42A H42E 109.5
H42D C42A H42E 109.5
C41A C42A H42F 109.5
H42D C42A H42F 109.5
H42E C42A H42F 109.5
C41B C42B H42G 109.5
C41B C42B H42H 109.5
H42G C42B H42H 109.5
C41B C42B H42I 109.5
H42G C42B H42I 109.5
H42H C42B H42I 109.5
C41C C42C H42J 109.5
C41C C42C H42K 109.5
H42J C42C H42K 109.5
C41C C42C H42L 109.5
H42J C42C H42L 109.5
H42K C42C H42L 109.5
C41E C42E H42V 109.5
C41E C42E H42W 109.5
H42V C42E H42W 109.5
C41E C42E H42X 109.5
H42V C42E H42X 109.5
H42W C42E H42X 109.5
C41F C43F H43M 109.5
C41F C43F H43N 109.5
H43M C43F H43N 109.5
C41F C43F H43O 109.5
H43M C43F H43O 109.5
H43N C43F H43O 109.5
C41D C43D H43P 109.5
C41D C43D H43Q 109.5
H43P C43D H43Q 109.5
C41D C43D H43R 109.5
H43P C43D H43R 109.5
H43Q C43D H43R 109.5
C41G C43G H43S 109.5
C41G C43G H43T 109.5
H43S C43G H43T 109.5
C41G C43G H43U 109.5
H43S C43G H43U 109.5
H43T C43G H43U 109.5
C41E C43E H43V 109.5
C41E C43E H43W 109.5
H43V C43E H43W 109.5
C41E C43E H43X 109.5
H43V C43E H43X 109.5
H43W C43E H43X 109.5
C41 C43 H43A 109.5
C41 C43 H43B 109.5
H43A C43 H43B 109.5
C41 C43 H43C 109.5
H43A C43 H43C 109.5
H43B C43 H43C 109.5
C41A C43A H43D 109.5
C41A C43A H43E 109.5
H43D C43A H43E 109.5
C41A C43A H43F 109.5
H43D C43A H43F 109.5
H43E C43A H43F 109.5
C41B C43B H43G 109.5
C41B C43B H43H 109.5
H43G C43B H43H 109.5
C41B C43B H43I 109.5
H43G C43B H43I 109.5
H43H C43B H43I 109.5
C41C C43C H43J 109.5
C41C C43C H43K 109.5
H43J C43C H43K 109.5
C41C C43C H43L 109.5
H43J C43C H43L 109.5
H43K C43C H43L 109.5
C41D C44D H44M 109.5
C41D C44D H44N 109.5
H44M C44D H44N 109.5
C41D C44D H44O 109.5
H44M C44D H44O 109.5
H44N C44D H44O 109.5
C41F C44F H44P 109.5
C41F C44F H44Q 109.5
H44P C44F H44Q 109.5
C41F C44F H44R 109.5
H44P C44F H44R 109.5
H44Q C44F H44R 109.5
C41G C44G H44S 109.5
C41G C44G H44T 109.5
H44S C44G H44T 109.5
C41G C44G H44U 109.5
H44S C44G H44U 109.5
H44T C44G H44U 109.5
C41E C44E H44V 109.5
C41E C44E H44W 109.5
H44V C44E H44W 109.5
C41E C44E H44X 109.5
H44V C44E H44X 109.5
H44W C44E H44X 109.5
C41A C44A H44A 109.5
C41A C44A H44B 109.5
H44A C44A H44B 109.5
C41A C44A H44C 109.5
H44A C44A H44C 109.5
H44B C44A H44C 109.5
C41 C44 H44D 109.5
C41 C44 H44E 109.5
H44D C44 H44E 109.5
C41 C44 H44F 109.5
H44D C44 H44F 109.5
H44E C44 H44F 109.5
C41B C44B H44G 109.5
C41B C44B H44H 109.5
H44G C44B H44H 109.5
C41B C44B H44I 109.5
H44G C44B H44I 109.5
H44H C44B H44I 109.5
C41C C44C H44J 109.5
C41C C44C H44K 109.5
H44J C44C H44K 109.5
C41C C44C H44L 109.5
H44J C44C H44L 109.5
H44K C44C H44L 109.5
N3G C61G C6G 109.7(12)
N3G C61G H61I 109.7
C6G C61G H61I 109.7
N3G C61G H61J 109.7
C6G C61G H61J 109.7
H61I C61G H61J 108.2
N3F C61F C6F 110.4(13)
N3F C61F H61K 109.6
C6F C61F H61K 109.6
N3F C61F H61L 109.6
C6F C61F H61L 109.6
H61K C61F H61L 108.1
N3E C61E C6E 113.1(14)
N3E C61E H61M 109.0
C6E C61E H61M 109.0
N3E C61E H61N 109.0
C6E C61E H61N 109.0
H61M C61E H61N 107.8
N3D C61D C6D 108.9(13)
N3D C61D H61O 109.9
C6D C61D H61O 109.9
N3D C61D H61P 109.9
C6D C61D H61P 109.9
H61O C61D H61P 108.3
N3C C61C C6C 108.8(16)
N3C C61C H61A 109.9
C6C C61C H61A 109.9
N3C C61C H61B 109.9
C6C C61C H61B 109.9
H61A C61C H61B 108.3
N3 C61 C6 112.6(13)
N3 C61 H61C 109.1
C6 C61 H61C 109.1
N3 C61 H61D 109.1
C6 C61 H61D 109.1
H61C C61 H61D 107.8
C6B C61B N3B 111.4(18)
C6B C61B H61E 109.3
N3B C61B H61E 109.3
C6B C61B H61F 109.3
N3B C61B H61F 109.3
H61E C61B H61F 108.0
C6A C61A N3A 108.6(13)
C6A C61A H61G 110.0
N3A C61A H61G 110.0
C6A C61A H61H 110.0
N3A C61A H61H 110.0
H61G C61A H61H 108.3
C64F C63F N3F 113.7(15)
C64F C63F H63I 108.8
N3F C63F H63I 108.8
C64F C63F H63J 108.8
N3F C63F H63J 108.8
H63I C63F H63J 107.7
C64E C63E N3E 111.8(14)
C64E C63E H63K 109.3
N3E C63E H63K 109.3
C64E C63E H63L 109.3
N3E C63E H63L 109.3
H63K C63E H63L 107.9
N3G C63G C64G 116.0(16)
N3G C63G H63M 108.3
C64G C63G H63M 108.3
N3G C63G H63N 108.3
C64G C63G H63N 108.3
H63M C63G H63N 107.4
N3D C63D C64D 112.8(13)
N3D C63D H63O 109.0
C64D C63D H63O 109.0
N3D C63D H63P 109.0
C64D C63D H63P 109.0
H63O C63D H63P 107.8
C64A C63A N3A 115.2(15)
C64A C63A H63A 108.5
N3A C63A H63A 108.5
C64A C63A H63B 108.5
N3A C63A H63B 108.5
H63A C63A H63B 107.5
N3 C63 C64 114.6(13)
N3 C63 H63C 108.6
C64 C63 H63C 108.6
N3 C63 H63D 108.6
C64 C63 H63D 108.6
H63C C63 H63D 107.6
C64C C63C N3C 109.2(16)
C64C C63C H63E 109.8
N3C C63C H63E 109.8
C64C C63C H63F 109.8
N3C C63C H63F 109.8
H63E C63C H63F 108.3
C64B C63B N3B 108.3(19)
C64B C63B H63G 110.0
N3B C63B H63G 110.0
C64B C63B H63H 110.0
N3B C63B H63H 110.0
H63G C63B H63H 108.4
C63F C64F C65F 107.6(15)
C63F C64F H64I 110.2
C65F C64F H64I 110.2
C63F C64F H64J 110.2
C65F C64F H64J 110.2
H64I C64F H64J 108.5
C63D C64D C65D 111.9(14)
C63D C64D H64K 109.2
C65D C64D H64K 109.2
C63D C64D H64L 109.2
C65D C64D H64L 109.2
H64K C64D H64L 107.9
C63E C64E C65E 108.3(15)
C63E C64E H64M 110.0
C65E C64E H64M 110.0
C63E C64E H64N 110.0
C65E C64E H64N 110.0
H64M C64E H64N 108.4
C63G C64G C65G 115.7(17)
C63G C64G H64O 108.4
C65G C64G H64O 108.4
C63G C64G H64P 108.4
C65G C64G H64P 108.4
H64O C64G H64P 107.4
C63 C64 C65 112.4(14)
C63 C64 H64A 109.1
C65 C64 H64A 109.1
C63 C64 H64B 109.1
C65 C64 H64B 109.1
H64A C64 H64B 107.9
C63A C64A C65A 113.5(16)
C63A C64A H64C 108.9
C65A C64A H64C 108.9
C63A C64A H64D 108.9
C65A C64A H64D 108.9
H64C C64A H64D 107.7
C63C C64C C65C 113.9(17)
C63C C64C H64E 108.8
C65C C64C H64E 108.8
C63C C64C H64F 108.8
C65C C64C H64F 108.8
H64E C64C H64F 107.7
C63B C64B C65B 106.5(19)
C63B C64B H64G 110.4
C65B C64B H64G 110.4
C63B C64B H64H 110.4
C65B C64B H64H 110.4
H64G C64B H64H 108.6
C65E C65D C64D 114.6(15)
C65E C65D H65I 108.6
C64D C65D H65I 108.6
C65E C65D H65J 108.6
C64D C65D H65J 108.6
H65I C65D H65J 107.6
C65F C65G C64G 114.6(16)
C65F C65G H65K 108.6
C64G C65G H65K 108.6
C65F C65G H65L 108.6
C64G C65G H65L 108.6
H65K C65G H65L 107.6
C65D C65E C64E 118.5(15)
C65D C65E H65M 107.7
C64E C65E H65M 107.7
C65D C65E H65P 107.7
C64E C65E H65P 107.7
H65M C65E H65P 107.1
C65G C65F C64F 111.7(16)
C65G C65F H65N 109.3
C64F C65F H65N 109.3
C65G C65F H65O 109.3
C64F C65F H65O 109.3
H65N C65F H65O 107.9
C65A C65 C64 109.3(15)
C65A C65 H65A 109.8
C64 C65 H65A 109.8
C65A C65 H65B 109.8
C64 C65 H65B 109.8
H65A C65 H65B 108.3
C65C C65B C64B 104.0(16)
C65C C65B H65C 111.0
C64B C65B H65C 111.0
C65C C65B H65D 111.0
C64B C65B H65D 111.0
H65C C65B H65D 109.0
C65B C65C C64C 114.7(17)
C65B C65C H65E 108.6
C64C C65C H65E 108.6
C65B C65C H65F 108.6
C64C C65C H65F 108.6
H65E C65C H65F 107.6
C65 C65A C64A 117.2(16)
C65 C65A H65G 108.0
C64A C65A H65G 108.0
C65 C65A H65H 108.0
C64A C65A H65H 108.0
H65G C65A H65H 107.2
C100 O100 C102 115(3)
O100 C100 C101 117(3)
O100 C102 C103 116(3)

loop_
_geom_bond_atom_site_label_1
_geom_bond_atom_site_label_2
_geom_bond_distance
I1B F3 1.346(11)
I1B F4 1.356(11)
I1B F1 1.366(10)
I1B F2 1.408(11)
I2B F5 1.303(13)
I2B F7 1.319(13)
I2B F8 1.373(14)
I2B F6 1.400(14)
I3B F11 1.320(11)
I3B F9 1.343(10)
I3B F10 1.385(11)
I3B F12 1.391(12)
I4B F15 1.294(15)
I4B F16 1.334(15)
I4B F14 1.360(14)
I4B F13 1.395(13)
I5B F17 1.318(13)
I5B F19 1.323(14)
I5B F20 1.329(15)
I5B F18 1.404(13)
O1D C1D 1.339(17)
O1D Cu3 1.897(9)
O1G C1G 1.310(17)
O1G Cu4 1.884(10)
O1F C1F 1.302(17)
O1F Cu3 1.899(10)
C1G C2G 1.42(2)
C1G C6G 1.43(2)
C1E O1E 1.281(18)
C1E C6E 1.42(2)
C1E C2E 1.43(2)
C1D C6D 1.39(2)
C1D C2D 1.40(2)
O1E Cu4 1.898(10)
C1F C6F 1.41(2)
C1F C2F 1.44(2)
Cu1 O1 1.902(9)
Cu1 O1B 1.905(10)
Cu1 N2B 1.977(14)
Cu1 N2 1.998(15)
O1 C1 1.330(17)
O1B C1B 1.289(18)
O1C C1C 1.295(18)
O1C Cu2 1.921(11)
O1A C1A 1.320(18)
O1A Cu2 1.896(11)
C1C C2C 1.42(2)
C1C C6C 1.44(2)
C1A C2A 1.40(2)
C1A C6A 1.45(2)
C1 C2 1.39(2)
C1 C6 1.40(2)
C1B C2B 1.36(2)
C1B C6B 1.45(2)
N2E C21E 1.263(18)
N2E C23E 1.455(18)
N2E Cu4 2.000(12)
N2D C21D 1.301(19)
N2D C23D 1.40(2)
N2D Cu3 2.039(13)
C2E C3E 1.36(2)
C2E C21E 1.45(2)
N2G C21G 1.274(19)
N2G C23G 1.452(19)
N2G Cu4 1.969(12)
C2G C3G 1.42(2)
C2G C21G 1.47(2)
N2F C21F 1.317(18)
N2F C23F 1.475(19)
N2F Cu3 1.981(13)
C2D C21D 1.41(2)
C2D C3D 1.42(2)
C2F C21F 1.40(2)
C2F C3F 1.42(2)
Cu2 N2A 1.993(12)
Cu2 N2C 2.008(12)
N2C C21C 1.300(19)
N2C C23C 1.45(2)
C2C C21C 1.39(2)
C2C C3C 1.40(2)
N2A C21A 1.300(19)
N2A C23A 1.406(19)
N2B C21B 1.31(2)
N2B C23B 1.39(2)
C2 C3 1.43(2)
C2 C21 1.45(2)
N2 C21 1.32(2)
N2 C23 1.46(2)
C2A C21A 1.40(2)
C2A C3A 1.48(2)
C2B C3B 1.43(2)
C2B C21B 1.48(2)
N3G C63G 1.45(2)
N3G C31G 1.490(19)
N3G C61G 1.492(19)
N3G H3G 0.9100
C3F C4F 1.36(2)
C3F H3FA 0.9300
N3E C61E 1.45(2)
N3E C63E 1.53(2)
N3E C31E 1.54(2)
N3E H3E 0.9100
N3D C63D 1.484(19)
N3D C61D 1.51(2)
N3D C31D 1.519(19)
N3D H3D 0.9100
C3D C4D 1.31(2)
C3D H3DA 0.9300
N3F C31F 1.49(2)
N3F C61F 1.496(19)
N3F C63F 1.51(2)
N3F H3F 0.9100
C3G C4G 1.36(2)
C3G H3GA 0.9300
C3E C4E 1.38(3)
C3E H3EA 0.9300
N3A C61A 1.52(2)
N3A C63A 1.530(19)
N3A C31A 1.54(2)
N3A H3AB 0.9100
N3C C61C 1.44(2)
N3C C63C 1.53(2)
N3C C31C 1.53(2)
N3C H3C 0.9100
C3B C4B 1.40(3)
C3B H3BA 0.9300
N3 C63 1.462(19)
N3 C61 1.471(19)
N3 C31 1.53(2)
N3 H3 0.9100
N3B C61B 1.42(2)
N3B C31B 1.50(2)
N3B C63B 1.58(2)
N3B H3B 0.9100
C3A C4A 1.38(2)
C3A H3AA 0.9300
C3 C4 1.37(2)
C3 H3A 0.9300
C3C C4C 1.36(2)
C3C H3CA 0.9300
C4D C5D 1.41(2)
C4D C41D 1.56(2)
C4G C5G 1.43(2)
C4G C41G 1.52(2)
C4F C5F 1.46(2)
C4F C41F 1.52(2)
C4E C5E 1.43(3)
C4E C41E 1.61(3)
C4A C5A 1.41(2)
C4A C41A 1.52(2)
C4B C5B 1.30(3)
C4B C41B 1.59(3)
C4 C5 1.41(2)
C4 C41 1.51(2)
C4C C5C 1.44(2)
C4C C41C 1.59(2)
C5G C6G 1.388(19)
C5G H5GA 0.9300
C5D C6D 1.40(2)
C5D H5DA 0.9300
C5E C6E 1.44(2)
C5E H5EA 0.9300
C5F C6F 1.40(2)
C5F H5FA 0.9300
C5A C6A 1.42(2)
C5A H5AA 0.9300
C5 C6 1.37(2)
C5 H5A 0.9300
C5C C6C 1.36(2)
C5C H5CA 0.9300
C5B C6B 1.43(3)
C5B H5BA 0.9300
C6G C61G 1.50(2)
C6D C61D 1.52(2)
C6F C61F 1.50(2)
C6E C61E 1.48(2)
C6 C61 1.48(2)
C6A C61A 1.50(2)
C6B C61B 1.42(3)
C6C C61C 1.55(2)
C21F H21E 0.9300
C21G H21F 0.9300
C21E H21G 0.9300
C21D H21H 0.9300
C21A H21A 0.9300
C21C H21B 0.9300
C21 H21C 0.9300
C21B H21D 0.9300
C23G C28G 1.41(2)
C23G C24G 1.43(2)
C23E C28E 1.37(2)
C23E C24E 1.372(19)
C23D C28D 1.37(2)
C23D C24D 1.40(2)
C23F C28F 1.36(2)
C23F C24F 1.39(2)
C23A C28A 1.40(2)
C23A C24A 1.41(2)
C23B C24B 1.33(2)
C23B C28B 1.41(2)
C23 C24 1.34(2)
C23 C28 1.40(2)
C23C C28C 1.36(2)
C23C C24C 1.43(2)
C24D C25D 1.39(2)
C24D H24E 0.9300
C24E C25E 1.40(2)
C24E H24F 0.9300
C24G C25G 1.39(2)
C24G H24G 0.9300
C24F C25F 1.43(2)
C24F H24H 0.9300
C24A C25A 1.34(2)
C24A H24A 0.9300
C24B C25B 1.43(3)
C24B H24B 0.9300
C24 C25 1.43(2)
C24 H24C 0.9300
C24C C25C 1.44(3)
C24C H24D 0.9300
C25F C26F 1.36(2)
C25F H25E 0.9300
C25E C26E 1.32(2)
C25E H25F 0.9300
C25D C26D 1.37(2)
C25D H25G 0.9300
C25G C26G 1.32(2)
C25G H25H 0.9300
C25A C26A 1.42(2)
C25A H25A 0.9300
C25 C26 1.33(3)
C25 H25B 0.9300
C25C C26C 1.31(3)
C25C H25C 0.9300
C25B C26B 1.43(3)
C25B H25D 0.9300
C26E C27E 1.35(2)
C26E H26E 0.9300
C26G C27G 1.38(2)
C26G H26F 0.9300
C26F C27F 1.35(2)
C26F H26G 0.9300
C26D C27D 1.38(2)
C26D H26H 0.9300
C26A C27A 1.37(2)
C26A H26A 0.9300
C26 C27 1.35(3)
C26 H26B 0.9300
C26C C27C 1.37(3)
C26C H26C 0.9300
C26B C27B 1.33(3)
C26B H26D 0.9300
C27E C28E 1.42(2)
C27E H27E 0.9300
C27G C28G 1.38(2)
C27G H27F 0.9300
C27D C28D 1.37(2)
C27D H27G 0.9300
C27F C28F 1.39(2)
C27F H27H 0.9300
C27A C28A 1.42(2)
C27A H27A 0.9300
C27B C28B 1.39(2)
C27B H27B 0.9300
C27C C28C 1.40(3)
C27C H27C 0.9300
C27 C28 1.39(2)
C27 H27D 0.9300
C28E H28E 0.9300
C28G H28F 0.9300
C28D H28G 0.9300
C28F H28H 0.9300
C28C H28A 0.9300
C28A H28B 0.9300
C28B H28C 0.9300
C28 H28D 0.9300
C31D H31M 0.9600
C31D H31N 0.9600
C31D H31O 0.9600
C31E H31P 0.9600
C31E H31Q 0.9600
C31E H31R 0.9600
C31F H31S 0.9600
C31F H31T 0.9600
C31F H31U 0.9600
C31G H31V 0.9600
C31G H31W 0.9600
C31G H31X 0.9600
C31B H31A 0.9600
C31B H31B 0.9600
C31B H31C 0.9600
C31C H31D 0.9600
C31C H31E 0.9600
C31C H31F 0.9600
C31 H31G 0.9600
C31 H31H 0.9600
C31 H31I 0.9600
C31A H31J 0.9600
C31A H31K 0.9600
C31A H31L 0.9600
C41G C43G 1.46(2)
C41G C42G 1.53(2)
C41G C44G 1.56(2)
C41F C44F 1.53(2)
C41F C43F 1.53(2)
C41F C42F 1.58(2)
C41D C44D 1.49(2)
C41D C43D 1.54(2)
C41D C42D 1.58(2)
C41E C44E 1.48(3)
C41E C42E 1.50(3)
C41E C43E 1.56(3)
C41 C44 1.52(2)
C41 C43 1.53(2)
C41 C42 1.53(2)
C41A C42A 1.49(2)
C41A C44A 1.53(2)
C41A C43A 1.55(2)
C41C C42C 1.47(3)
C41C C43C 1.51(3)
C41C C44C 1.58(3)
C41B C42B 1.47(3)
C41B C43B 1.47(3)
C41B C44B 1.59(3)
C42F H42M 0.9600
C42F H42N 0.9600
C42F H42O 0.9600
C42D H42P 0.9600
C42D H42Q 0.9600
C42D H42R 0.9600
C42G H42S 0.9600
C42G H42T 0.9600
C42G H42U 0.9600
C42 H42A 0.9600
C42 H42B 0.9600
C42 H42C 0.9600
C42A H42D 0.9600
C42A H42E 0.9600
C42A H42F 0.9600
C42B H42G 0.9600
C42B H42H 0.9600
C42B H42I 0.9600
C42C H42J 0.9600
C42C H42K 0.9600
C42C H42L 0.9600
C42E H42V 0.9600
C42E H42W 0.9600
C42E H42X 0.9600
C43F H43M 0.9600
C43F H43N 0.9600
C43F H43O 0.9600
C43D H43P 0.9600
C43D H43Q 0.9600
C43D H43R 0.9600
C43G H43S 0.9600
C43G H43T 0.9600
C43G H43U 0.9600
C43E H43V 0.9600
C43E H43W 0.9600
C43E H43X 0.9600
C43 H43A 0.9600
C43 H43B 0.9600
C43 H43C 0.9600
C43A H43D 0.9600
C43A H43E 0.9600
C43A H43F 0.9600
C43B H43G 0.9600
C43B H43H 0.9600
C43B H43I 0.9600
C43C H43J 0.9600
C43C H43K 0.9600
C43C H43L 0.9600
C44D H44M 0.9600
C44D H44N 0.9600
C44D H44O 0.9600
C44F H44P 0.9600
C44F H44Q 0.9600
C44F H44R 0.9600
C44G H44S 0.9600
C44G H44T 0.9600
C44G H44U 0.9600
C44E H44V 0.9600
C44E H44W 0.9600
C44E H44X 0.9600
C44A H44A 0.9600
C44A H44B 0.9600
C44A H44C 0.9600
C44 H44D 0.9600
C44 H44E 0.9600
C44 H44F 0.9600
C44B H44G 0.9600
C44B H44H 0.9600
C44B H44I 0.9600
C44C H44J 0.9600
C44C H44K 0.9600
C44C H44L 0.9600
C61G H61I 0.9700
C61G H61J 0.9700
C61F H61K 0.9700
C61F H61L 0.9700
C61E H61M 0.9700
C61E H61N 0.9700
C61D H61O 0.9700
C61D H61P 0.9700
C61C H61A 0.9700
C61C H61B 0.9700
C61 H61C 0.9700
C61 H61D 0.9700
C61B H61E 0.9700
C61B H61F 0.9700
C61A H61G 0.9700
C61A H61H 0.9700
C63F C64F 1.49(2)
C63F H63I 0.9700
C63F H63J 0.9700
C63E C64E 1.489(15)
C63E H63K 0.9700
C63E H63L 0.9700
C63G C64G 1.477(16)
C63G H63M 0.9700
C63G H63N 0.9700
C63D C64D 1.51(2)
C63D H63O 0.9700
C63D H63P 0.9700
C63A C64A 1.47(2)
C63A H63A 0.9700
C63A H63B 0.9700
C63 C64 1.53(2)
C63 H63C 0.9700
C63 H63D 0.9700
C63C C64C 1.48(2)
C63C H63E 0.9700
C63C H63F 0.9700
C63B C64B 1.470(17)
C63B H63G 0.9700
C63B H63H 0.9700
C64F C65F 1.56(2)
C64F H64I 0.9700
C64F H64J 0.9700
C64D C65D 1.54(2)
C64D H64K 0.9700
C64D H64L 0.9700
C64E C65E 1.54(2)
C64E H64M 0.9700
C64E H64N 0.9700
C64G C65G 1.56(2)
C64G H64O 0.9700
C64G H64P 0.9700
C64 C65 1.57(2)
C64 H64A 0.9700
C64 H64B 0.9700
C64A C65A 1.51(2)
C64A H64C 0.9700
C64A H64D 0.9700
C64C C65C 1.52(2)
C64C H64E 0.9700
C64C H64F 0.9700
C64B C65B 1.58(3)
C64B H64G 0.9700
C64B H64H 0.9700
C65D C65E 1.49(2)
C65D H65I 0.9700
C65D H65J 0.9700
C65G C65F 1.490(16)
C65G H65K 0.9700
C65G H65L 0.9700
C65E H65M 0.9700
C65E H65P 0.9700
C65F H65N 0.9700
C65F H65O 0.9700
C65 C65A 1.45(2)
C65 H65A 0.9700
C65 H65B 0.9700
C65B C65C 1.48(2)
C65B H65C 0.9700
C65B H65D 0.9700
C65C H65E 0.9700
C65C H65F 0.9700
C65A H65G 0.9700
C65A H65H 0.9700
O100 C100 1.33(3)
O100 C102 1.36(4)
C100 C101 1.447(17)
C102 C103 1.495(19)
